data_7030769
loop_
_publ_author_name
'Waters, Jordan B.'
'Goicoechea, Jose M.'

_publ_section_title
;
 Alkali metal salts of ditopic carbanionic carbenes as reagents for the
 synthesis of novel complexes of group 12 and 14 metals.
;
_journal_issue 38
_journal_name_full 'Dalton transactions (Cambridge, England : 2003)'
_journal_page_first 14239
_journal_page_last 14248
_journal_paper_doi 10.1039/c4dt00954a
_journal_volume 43
_journal_year 2014
_chemical_formula_moiety 'C60 H88 N5 Pb1 Si2, C20 H40 K O8, C4 H8 O'
_chemical_formula_sum 'C84 H136 K N5 O9 Pb Si2'
_chemical_formula_weight 1662.45
_chemical_name_systematic
;
 [K(18-crown-6)(THF)2][{C[N(2,6-iPr2C6H3)]2(CH)C}2Pb[N(SiMe3)2]]*THF
;
_space_group_IT_number 14
_symmetry_cell_setting monoclinic
_symmetry_space_group_name_Hall '-P 2yn'
_symmetry_space_group_name_H-M 'P 1 21/n 1'
_atom_sites_solution_hydrogens geom
_atom_sites_solution_primary direct
_atom_sites_solution_secondary difmap
_audit_creation_method SHELXL-97
_cell_angle_alpha 90.00
_cell_angle_beta 90.504(1)
_cell_angle_gamma 90.00
_cell_formula_units_Z 8
_cell_length_a 22.8186(1)
_cell_length_b 26.9545(2)
_cell_length_c 29.4392(2)
_cell_measurement_reflns_used 291641
_cell_measurement_temperature 150(2)
_cell_measurement_theta_max 27.485
_cell_measurement_theta_min 5.097
_cell_volume 18106.3(2)
_computing_cell_refinement
;
KappaCCD software "DENZO" (Otwinowski & Minor, 1996)
;
_computing_data_collection
;
KappaCCD software "Collect" (Nonius, 2000)
;
_computing_data_reduction
;
KappaCCD software "DENZO" (Otwinowski & Minor, 1996)
;
_computing_molecular_graphics 'WinGX (Farrugia, 2005)'
_computing_publication_material 'XCIF (Sheldrick, 2001)'
_computing_structure_refinement 'SHELXL-97 (Sheldrick, 1997)'
_computing_structure_solution 'SHELXS-97 (Sheldrick, 1990)'
_diffrn_ambient_temperature 150(2)
_diffrn_measured_fraction_theta_full 0.980
_diffrn_measured_fraction_theta_max 0.980
_diffrn_measurement_device_type 'Nonius KappaCCD'
_diffrn_measurement_method 'omega scans'
_diffrn_radiation_monochromator graphite
_diffrn_radiation_source 'fine-focus sealed tube'
_diffrn_radiation_type MoK\a
_diffrn_radiation_wavelength 0.71073
_diffrn_reflns_av_R_equivalents 0.0448
_diffrn_reflns_av_sigmaI/netI 0.0711
_diffrn_reflns_limit_h_max 29
_diffrn_reflns_limit_h_min -29
_diffrn_reflns_limit_k_max 34
_diffrn_reflns_limit_k_min -35
_diffrn_reflns_limit_l_max 38
_diffrn_reflns_limit_l_min -38
_diffrn_reflns_number 73916
_diffrn_reflns_theta_full 27.48
_diffrn_reflns_theta_max 27.48
_diffrn_reflns_theta_min 5.11
_exptl_absorpt_coefficient_mu 1.989
_exptl_absorpt_correction_T_max 0.7160
_exptl_absorpt_correction_T_min 0.4888
_exptl_absorpt_correction_type multi-scan
_exptl_absorpt_process_details 'DENZO/SCALEPACK (Otwinowski & Minor, 1997)'
_exptl_crystal_colour colourless
_exptl_crystal_density_diffrn 1.220
_exptl_crystal_density_meas ?
_exptl_crystal_density_method 'not measured'
_exptl_crystal_description block
_exptl_crystal_F_000 7008
_exptl_crystal_size_max 0.42
_exptl_crystal_size_mid 0.18
_exptl_crystal_size_min 0.18
_refine_diff_density_max 3.423
_refine_diff_density_min -1.782
_refine_diff_density_rms 0.103
_refine_ls_extinction_method none
_refine_ls_goodness_of_fit_ref 1.038
_refine_ls_hydrogen_treatment constr
_refine_ls_matrix_type full
_refine_ls_number_parameters 1881
_refine_ls_number_reflns 40687
_refine_ls_number_restraints 0
_refine_ls_restrained_S_all 1.038
_refine_ls_R_factor_all 0.1023
_refine_ls_R_factor_gt 0.0582
_refine_ls_shift/su_max 0.004
_refine_ls_shift/su_mean 0.000
_refine_ls_structure_factor_coef Fsqd
_refine_ls_weighting_details 'calc w=1/[\s^2^(Fo^2^)+(0.0469P)^2^+43.4446P] where P=(Fo^2^+2Fc^2^)/3'
_refine_ls_weighting_scheme calc
_refine_ls_wR_factor_gt 0.1177
_refine_ls_wR_factor_ref 0.1367
_reflns_number_gt 27742
_reflns_number_total 40687
_reflns_threshold_expression >2\s(I)
_cod_data_source_file c4dt00954a2.cif
_cod_data_source_block p21n
_cod_depositor_comments
;
The following automatic conversions were performed:

'_symmetry_cell_setting' value 'Monoclinic' changed to 'monoclinic'
according to
/usr/data/users/saulius/crontab/automatic-downloads/rss-feeds/RSC/lib/dictionaries/cif_core.dic
dictionary named 'cif_core.dic' version 2.4.2 from 2011-04-26.

Automatic conversion script
Id: cif_fix_values 2281 2013-09-26 08:29:07Z andrius 

 Adding full bibliography for 7030768--7030769.cif.

The following automatic conversions were performed:

'_exptl_crystal_density_meas' value 'not measured' was changed to '?'
- the value is perceived as not measured.

Automatic conversion script
Id: cif_fix_values 3008 2015-01-20 13:52:24Z robertas 
;
_cod_original_sg_symbol_H-M 'P 2(1)/n'
_cod_database_code 7030769

loop_
_symmetry_equiv_pos_as_xyz
'x, y, z'
'-x+1/2, y+1/2, -z+1/2'
'-x, -y, -z'
'x-1/2, -y-1/2, z-1/2'

loop_
_atom_site_label
_atom_site_type_symbol
_atom_site_fract_x
_atom_site_fract_y
_atom_site_fract_z
_atom_site_U_iso_or_equiv
_atom_site_adp_type
_atom_site_occupancy
_atom_site_symmetry_multiplicity
_atom_site_calc_flag
_atom_site_refinement_flags
Pb1 Pb 0.385369(7) 0.417492(7) 0.185926(6) 0.03224(6) Uani 1 1 d .
C1 C 0.4115(2) 0.39186(19) 0.33745(17) 0.0396(12) Uani 1 1 d .
N1 N 0.36196(17) 0.42014(15) 0.34101(13) 0.0378(9) Uani 1 1 d .
C2 C 0.3392(2) 0.43407(18) 0.29872(16) 0.0374(11) Uani 1 1 d .
H2 H 0.3053 0.4539 0.2939 0.045 Uiso 1 1 calc R
C3 C 0.37337(19) 0.41458(16) 0.26550(16) 0.0320(10) Uani 1 1 d .
N2 N 0.41691(15) 0.38912(14) 0.29127(13) 0.0308(8) Uani 1 1 d .
C4 C 0.3383(2) 0.4323(2) 0.38479(17) 0.0457(13) Uani 1 1 d .
C5 C 0.2922(3) 0.4027(2) 0.40138(19) 0.0538(15) Uani 1 1 d .
C6 C 0.2726(3) 0.4131(3) 0.4454(2) 0.075(2) Uani 1 1 d .
H6 H 0.2413 0.3946 0.4579 0.090 Uiso 1 1 calc R
C7 C 0.2990(4) 0.4502(3) 0.4702(2) 0.085(2) Uani 1 1 d .
H7 H 0.2862 0.4560 0.5004 0.103 Uiso 1 1 calc R
C8 C 0.3423(4) 0.4785(3) 0.4535(2) 0.080(2) Uani 1 1 d .
H8 H 0.3587 0.5042 0.4716 0.096 Uiso 1 1 calc R
C9 C 0.3634(3) 0.4704(2) 0.4092(2) 0.0603(16) Uani 1 1 d .
C10 C 0.2650(3) 0.3614(3) 0.3742(2) 0.0649(17) Uani 1 1 d .
H10 H 0.2789 0.3645 0.3422 0.078 Uiso 1 1 calc R
C11 C 0.2867(5) 0.3114(3) 0.3930(3) 0.119(3) Uani 1 1 d .
H11A H 0.3296 0.3111 0.3936 0.179 Uiso 1 1 calc R
H11B H 0.2724 0.2845 0.3734 0.179 Uiso 1 1 calc R
H11C H 0.2718 0.3067 0.4238 0.179 Uiso 1 1 calc R
C12 C 0.2002(4) 0.3627(4) 0.3733(4) 0.118(3) Uani 1 1 d .
H12A H 0.1854 0.3573 0.4041 0.177 Uiso 1 1 calc R
H12B H 0.1854 0.3366 0.3531 0.177 Uiso 1 1 calc R
H12C H 0.1869 0.3951 0.3622 0.177 Uiso 1 1 calc R
C13 C 0.4098(3) 0.5039(3) 0.3893(3) 0.080(2) Uani 1 1 d .
H13 H 0.4301 0.4846 0.3650 0.096 Uiso 1 1 calc R
C14 C 0.4566(4) 0.5206(4) 0.4231(4) 0.130(4) Uani 1 1 d .
H14A H 0.4396 0.5443 0.4445 0.194 Uiso 1 1 calc R
H14B H 0.4888 0.5365 0.4068 0.194 Uiso 1 1 calc R
H14C H 0.4716 0.4918 0.4398 0.194 Uiso 1 1 calc R
C15 C 0.3811(4) 0.5491(4) 0.3661(3) 0.108(3) Uani 1 1 d .
H15A H 0.3530 0.5377 0.3431 0.162 Uiso 1 1 calc R
H15B H 0.4114 0.5693 0.3517 0.162 Uiso 1 1 calc R
H15C H 0.3607 0.5690 0.3889 0.162 Uiso 1 1 calc R
C16 C 0.46544(19) 0.36243(17) 0.27212(15) 0.0304(10) Uani 1 1 d .
C17 C 0.4595(2) 0.31191(18) 0.26413(16) 0.0351(11) Uani 1 1 d .
C18 C 0.5090(2) 0.28648(19) 0.24923(17) 0.0420(12) Uani 1 1 d .
H18 H 0.5064 0.2518 0.2436 0.050 Uiso 1 1 calc R
C19 C 0.5617(2) 0.31051(19) 0.24246(18) 0.0427(12) Uani 1 1 d .
H19 H 0.5951 0.2923 0.2331 0.051 Uiso 1 1 calc R
C20 C 0.5656(2) 0.36102(19) 0.24929(18) 0.0425(12) Uani 1 1 d .
H20 H 0.6018 0.3773 0.2440 0.051 Uiso 1 1 calc R
C21 C 0.5181(2) 0.38851(18) 0.26365(17) 0.0361(11) Uani 1 1 d .
C22 C 0.4022(2) 0.2852(2) 0.27127(19) 0.0453(13) Uani 1 1 d .
H22 H 0.3709 0.3109 0.2746 0.054 Uiso 1 1 calc R
C23 C 0.4030(3) 0.2546(3) 0.3138(2) 0.083(2) Uani 1 1 d .
H23A H 0.4345 0.2300 0.3121 0.124 Uiso 1 1 calc R
H23B H 0.3653 0.2375 0.3170 0.124 Uiso 1 1 calc R
H23C H 0.4096 0.2762 0.3401 0.124 Uiso 1 1 calc R
C24 C 0.3858(3) 0.2528(3) 0.2311(2) 0.087(2) Uani 1 1 d .
H24A H 0.4141 0.2256 0.2285 0.131 Uiso 1 1 calc R
H24B H 0.3861 0.2727 0.2033 0.131 Uiso 1 1 calc R
H24C H 0.3465 0.2390 0.2356 0.131 Uiso 1 1 calc R
C25 C 0.5218(2) 0.44375(18) 0.27040(19) 0.0421(12) Uani 1 1 d .
H25 H 0.4810 0.4566 0.2744 0.051 Uiso 1 1 calc R
C26 C 0.5568(4) 0.4564(2) 0.3131(2) 0.078(2) Uani 1 1 d .
H26A H 0.5398 0.4392 0.3392 0.118 Uiso 1 1 calc R
H26B H 0.5556 0.4923 0.3182 0.118 Uiso 1 1 calc R
H26C H 0.5976 0.4458 0.3094 0.118 Uiso 1 1 calc R
C27 C 0.5481(3) 0.4698(2) 0.2297(2) 0.0598(16) Uani 1 1 d .
H27A H 0.5890 0.4594 0.2263 0.090 Uiso 1 1 calc R
H27B H 0.5465 0.5058 0.2343 0.090 Uiso 1 1 calc R
H27C H 0.5258 0.4610 0.2023 0.090 Uiso 1 1 calc R
C28 C 0.3764(2) 0.5848(2) 0.16285(18) 0.0472(13) Uani 1 1 d .
N3 N 0.37466(19) 0.58214(15) 0.20898(14) 0.0427(10) Uani 1 1 d .
C29 C 0.3692(2) 0.53387(18) 0.22505(17) 0.0381(11) Uani 1 1 d .
H29 H 0.3671 0.5244 0.2561 0.046 Uiso 1 1 calc R
C30 C 0.36757(19) 0.50285(18) 0.18946(16) 0.0330(11) Uani 1 1 d .
N4 N 0.37239(16) 0.53562(15) 0.15197(13) 0.0343(9) Uani 1 1 d .
C31 C 0.3758(3) 0.6252(2) 0.2395(2) 0.0553(16) Uani 1 1 d .
C32 C 0.4274(3) 0.6348(2) 0.2636(2) 0.0604(17) Uani 1 1 d .
C33 C 0.4260(4) 0.6746(2) 0.2940(2) 0.080(2) Uani 1 1 d .
H33 H 0.4599 0.6823 0.3117 0.096 Uiso 1 1 calc R
C34 C 0.3767(5) 0.7026(3) 0.2987(3) 0.094(3) Uani 1 1 d .
H34 H 0.3769 0.7293 0.3197 0.113 Uiso 1 1 calc R
C35 C 0.3274(5) 0.6933(3) 0.2741(3) 0.096(3) Uani 1 1 d .
H35 H 0.2938 0.7135 0.2782 0.115 Uiso 1 1 calc R
C36 C 0.3255(4) 0.6539(3) 0.2427(2) 0.074(2) Uani 1 1 d .
C37 C 0.4819(3) 0.6050(2) 0.2566(2) 0.0626(17) Uani 1 1 d .
H37 H 0.4700 0.5695 0.2531 0.075 Uiso 1 1 calc R
C38 C 0.5111(3) 0.6211(3) 0.2123(2) 0.078(2) Uani 1 1 d .
H38A H 0.4823 0.6197 0.1874 0.118 Uiso 1 1 calc R
H38B H 0.5438 0.5987 0.2056 0.118 Uiso 1 1 calc R
H38C H 0.5258 0.6551 0.2155 0.118 Uiso 1 1 calc R
C39 C 0.5266(3) 0.6077(3) 0.2956(2) 0.076(2) Uani 1 1 d .
H39A H 0.5412 0.6418 0.2985 0.114 Uiso 1 1 calc R
H39B H 0.5594 0.5853 0.2893 0.114 Uiso 1 1 calc R
H39C H 0.5078 0.5978 0.3240 0.114 Uiso 1 1 calc R
C40 C 0.2714(4) 0.6431(4) 0.2157(3) 0.111(3) Uani 1 1 d .
H40 H 0.2805 0.6149 0.1948 0.133 Uiso 1 1 calc R
C41 C 0.2546(5) 0.6886(4) 0.1857(3) 0.140(4) Uani 1 1 d .
H41A H 0.2479 0.7175 0.2051 0.210 Uiso 1 1 calc R
H41B H 0.2187 0.6812 0.1684 0.210 Uiso 1 1 calc R
H41C H 0.2865 0.6958 0.1646 0.210 Uiso 1 1 calc R
C42 C 0.2203(5) 0.6275(5) 0.2446(5) 0.161(5) Uani 1 1 d .
H42A H 0.2274 0.5942 0.2567 0.241 Uiso 1 1 calc R
H42B H 0.1844 0.6274 0.2261 0.241 Uiso 1 1 calc R
H42C H 0.2159 0.6509 0.2698 0.241 Uiso 1 1 calc R
C43 C 0.3719(2) 0.51862(18) 0.10571(16) 0.0371(11) Uani 1 1 d .
C44 C 0.4256(2) 0.50833(19) 0.08494(16) 0.0378(11) Uani 1 1 d .
C45 C 0.4241(2) 0.4909(2) 0.04028(18) 0.0488(14) Uani 1 1 d .
H45 H 0.4597 0.4838 0.0252 0.059 Uiso 1 1 calc R
C46 C 0.3713(3) 0.4838(3) 0.01776(19) 0.0594(16) Uani 1 1 d .
H46 H 0.3710 0.4714 -0.0124 0.071 Uiso 1 1 calc R
C47 C 0.3193(3) 0.4947(3) 0.03878(19) 0.0602(17) Uani 1 1 d .
H47 H 0.2834 0.4900 0.0228 0.072 Uiso 1 1 calc R
C48 C 0.3185(2) 0.5124(2) 0.08329(17) 0.0476(14) Uani 1 1 d .
C49 C 0.4833(2) 0.5180(2) 0.10875(18) 0.0426(12) Uani 1 1 d .
H49 H 0.4753 0.5211 0.1420 0.051 Uiso 1 1 calc R
C50 C 0.5094(3) 0.5673(2) 0.0927(2) 0.0611(16) Uani 1 1 d .
H50A H 0.5195 0.5648 0.0605 0.092 Uiso 1 1 calc R
H50B H 0.5447 0.5748 0.1106 0.092 Uiso 1 1 calc R
H50C H 0.4805 0.5939 0.0968 0.092 Uiso 1 1 calc R
C51 C 0.5276(2) 0.4758(2) 0.1027(2) 0.0586(16) Uani 1 1 d .
H51A H 0.5101 0.4445 0.1126 0.088 Uiso 1 1 calc R
H51B H 0.5628 0.4827 0.1210 0.088 Uiso 1 1 calc R
H51C H 0.5383 0.4733 0.0706 0.088 Uiso 1 1 calc R
C52 C 0.2611(2) 0.5270(3) 0.10606(19) 0.0587(17) Uani 1 1 d .
H52 H 0.2678 0.5255 0.1396 0.070 Uiso 1 1 calc R
C53 C 0.2467(3) 0.5812(3) 0.0939(3) 0.089(3) Uani 1 1 d .
H53A H 0.2376 0.5835 0.0613 0.134 Uiso 1 1 calc R
H53B H 0.2804 0.6023 0.1011 0.134 Uiso 1 1 calc R
H53C H 0.2127 0.5922 0.1114 0.134 Uiso 1 1 calc R
C54 C 0.2104(3) 0.4927(3) 0.0950(2) 0.082(2) Uani 1 1 d .
H54A H 0.1997 0.4962 0.0629 0.123 Uiso 1 1 calc R
H54B H 0.1768 0.5014 0.1139 0.123 Uiso 1 1 calc R
H54C H 0.2220 0.4583 0.1011 0.123 Uiso 1 1 calc R
N5 N 0.29486(18) 0.38700(18) 0.16121(15) 0.0486(11) Uani 1 1 d .
Si1 Si 0.29958(8) 0.34700(8) 0.11679(7) 0.0676(5) Uani 1 1 d .
C55 C 0.3760(3) 0.3432(4) 0.0937(3) 0.108(3) Uani 1 1 d .
H55A H 0.3877 0.3757 0.0821 0.162 Uiso 1 1 calc R
H55B H 0.3770 0.3188 0.0690 0.162 Uiso 1 1 calc R
H55C H 0.4031 0.3329 0.1179 0.162 Uiso 1 1 calc R
C56 C 0.2535(3) 0.3628(3) 0.0657(2) 0.078(2) Uani 1 1 d .
H56A H 0.2120 0.3618 0.0739 0.118 Uiso 1 1 calc R
H56B H 0.2609 0.3387 0.0415 0.118 Uiso 1 1 calc R
H56C H 0.2636 0.3961 0.0551 0.118 Uiso 1 1 calc R
C57 C 0.2775(5) 0.2812(3) 0.1319(3) 0.121(4) Uani 1 1 d .
H57A H 0.3019 0.2693 0.1572 0.181 Uiso 1 1 calc R
H57B H 0.2830 0.2596 0.1055 0.181 Uiso 1 1 calc R
H57C H 0.2362 0.2807 0.1407 0.181 Uiso 1 1 calc R
Si2 Si 0.23497(6) 0.39024(7) 0.19568(6) 0.0553(4) Uani 1 1 d .
C58 C 0.2237(2) 0.4532(2) 0.21986(19) 0.0583(17) Uani 1 1 d .
H58A H 0.2618 0.4681 0.2272 0.087 Uiso 1 1 calc R
H58B H 0.2003 0.4506 0.2475 0.087 Uiso 1 1 calc R
H58C H 0.2030 0.4740 0.1976 0.087 Uiso 1 1 calc R
C59 C 0.1644(3) 0.3746(3) 0.1647(2) 0.084(2) Uani 1 1 d .
H59A H 0.1586 0.3978 0.1394 0.125 Uiso 1 1 calc R
H59B H 0.1315 0.3773 0.1857 0.125 Uiso 1 1 calc R
H59C H 0.1666 0.3407 0.1529 0.125 Uiso 1 1 calc R
C60 C 0.2397(3) 0.3435(3) 0.2432(2) 0.0699(19) Uani 1 1 d .
H60A H 0.2383 0.3099 0.2306 0.105 Uiso 1 1 calc R
H60B H 0.2067 0.3483 0.2639 0.105 Uiso 1 1 calc R
H60C H 0.2766 0.3481 0.2600 0.105 Uiso 1 1 calc R
Pb1A Pb 0.893552(7) 0.408302(7) 0.191439(6) 0.03446(6) Uani 1 1 d .
C1A C 0.9061(2) 0.39071(19) 0.34484(18) 0.0411(12) Uani 1 1 d .
N1A N 0.85366(17) 0.41506(15) 0.34460(14) 0.0405(10) Uani 1 1 d .
C2A C 0.8337(2) 0.42548(18) 0.30057(17) 0.0373(11) Uani 1 1 d .
H2A H 0.7984 0.4423 0.2930 0.045 Uiso 1 1 calc R
C3A C 0.87339(19) 0.40747(16) 0.27021(17) 0.0340(11) Uani 1 1 d .
N2A N 0.91654(16) 0.38667(14) 0.29928(14) 0.0360(9) Uani 1 1 d .
C4A C 0.8225(2) 0.4262(2) 0.38570(18) 0.0465(13) Uani 1 1 d .
C5A C 0.7730(3) 0.3979(2) 0.39595(19) 0.0523(15) Uani 1 1 d .
C6A C 0.7453(3) 0.4091(3) 0.4366(2) 0.076(2) Uani 1 1 d .
H6A H 0.7109 0.3914 0.4446 0.092 Uiso 1 1 calc R
C7A C 0.7662(4) 0.4446(3) 0.4650(3) 0.084(2) Uani 1 1 d .
H7A H 0.7465 0.4507 0.4927 0.101 Uiso 1 1 calc R
C8A C 0.8152(4) 0.4722(3) 0.4549(2) 0.076(2) Uani 1 1 d .
H8A H 0.8291 0.4969 0.4753 0.091 Uiso 1 1 calc R
C9A C 0.8448(3) 0.4631(2) 0.4134(2) 0.0604(16) Uani 1 1 d .
C10A C 0.7509(3) 0.3576(2) 0.3656(2) 0.0573(15) Uani 1 1 d .
H10A H 0.7737 0.3595 0.3368 0.069 Uiso 1 1 calc R
C11A C 0.7632(6) 0.3075(3) 0.3863(4) 0.152(5) Uani 1 1 d .
H11D H 0.8051 0.3046 0.3933 0.229 Uiso 1 1 calc R
H11E H 0.7518 0.2814 0.3648 0.229 Uiso 1 1 calc R
H11F H 0.7407 0.3038 0.4143 0.229 Uiso 1 1 calc R
C12A C 0.6869(4) 0.3628(5) 0.3529(4) 0.161(5) Uani 1 1 d .
H12D H 0.6632 0.3617 0.3804 0.241 Uiso 1 1 calc R
H12E H 0.6755 0.3354 0.3327 0.241 Uiso 1 1 calc R
H12F H 0.6807 0.3944 0.3372 0.241 Uiso 1 1 calc R
C13A C 0.8981(4) 0.4932(3) 0.4017(3) 0.085(2) Uani 1 1 d .
H13A H 0.9259 0.4707 0.3857 0.102 Uiso 1 1 calc R
C14A C 0.9317(4) 0.5168(3) 0.4415(3) 0.112(3) Uani 1 1 d .
H14D H 0.9080 0.5432 0.4549 0.168 Uiso 1 1 calc R
H14E H 0.9686 0.5308 0.4306 0.168 Uiso 1 1 calc R
H14F H 0.9401 0.4915 0.4646 0.168 Uiso 1 1 calc R
C15A C 0.8801(5) 0.5343(4) 0.3679(3) 0.116(4) Uani 1 1 d .
H15D H 0.8590 0.5195 0.3421 0.175 Uiso 1 1 calc R
H15E H 0.9153 0.5513 0.3570 0.175 Uiso 1 1 calc R
H15F H 0.8547 0.5583 0.3832 0.175 Uiso 1 1 calc R
C16A C 0.9697(2) 0.36403(18) 0.28373(18) 0.0398(12) Uani 1 1 d .
C17A C 0.9692(2) 0.31382(19) 0.2733(2) 0.0459(13) Uani 1 1 d .
C18A C 1.0219(3) 0.2920(2) 0.2614(2) 0.0602(17) Uani 1 1 d .
H18A H 1.0227 0.2577 0.2539 0.072 Uiso 1 1 calc R
C19A C 1.0732(2) 0.3190(2) 0.2601(2) 0.0594(17) Uani 1 1 d .
H19A H 1.1092 0.3031 0.2532 0.071 Uiso 1 1 calc R
C20A C 1.0721(2) 0.3693(2) 0.2690(2) 0.0528(15) Uani 1 1 d .
H20A H 1.1072 0.3879 0.2670 0.063 Uiso 1 1 calc R
C21A C 1.0204(2) 0.39309(19) 0.28091(19) 0.0438(13) Uani 1 1 d .
C22A C 0.9129(2) 0.2839(2) 0.2750(2) 0.0608(17) Uani 1 1 d .
H22A H 0.8796 0.3079 0.2724 0.073 Uiso 1 1 calc R
C23A C 0.9068(3) 0.2576(3) 0.3202(3) 0.093(3) Uani 1 1 d .
H23D H 0.9389 0.2338 0.3240 0.139 Uiso 1 1 calc R
H23E H 0.8692 0.2400 0.3209 0.139 Uiso 1 1 calc R
H23F H 0.9083 0.2820 0.3449 0.139 Uiso 1 1 calc R
C24A C 0.9070(3) 0.2477(2) 0.2359(2) 0.0717(19) Uani 1 1 d .
H24D H 0.9090 0.2658 0.2070 0.108 Uiso 1 1 calc R
H24E H 0.8693 0.2304 0.2378 0.108 Uiso 1 1 calc R
H24F H 0.9390 0.2234 0.2374 0.108 Uiso 1 1 calc R
C25A C 1.0190(2) 0.4486(2) 0.2884(2) 0.0546(16) Uani 1 1 d .
H25A H 0.9772 0.4585 0.2928 0.066 Uiso 1 1 calc R
C26A C 1.0533(4) 0.4628(3) 0.3318(3) 0.090(2) Uani 1 1 d .
H26D H 1.0366 0.4454 0.3579 0.135 Uiso 1 1 calc R
H26E H 1.0506 0.4987 0.3366 0.135 Uiso 1 1 calc R
H26F H 1.0945 0.4533 0.3285 0.135 Uiso 1 1 calc R
C27A C 1.0421(3) 0.4769(2) 0.2479(2) 0.0682(19) Uani 1 1 d .
H27D H 1.0828 0.4672 0.2423 0.102 Uiso 1 1 calc R
H27E H 1.0404 0.5126 0.2541 0.102 Uiso 1 1 calc R
H27F H 1.0180 0.4693 0.2210 0.102 Uiso 1 1 calc R
C28A C 0.8658(2) 0.57325(18) 0.16386(17) 0.0393(12) Uani 1 1 d .
N3A N 0.86122(18) 0.57164(14) 0.20966(13) 0.0366(9) Uani 1 1 d .
C29A C 0.8610(2) 0.52336(17) 0.22636(17) 0.0352(11) Uani 1 1 d .
H29A H 0.8576 0.5142 0.2574 0.042 Uiso 1 1 calc R
C30A C 0.8664(2) 0.49164(18) 0.19115(16) 0.0341(11) Uani 1 1 d .
N4A N 0.86944(16) 0.52413(14) 0.15333(13) 0.0331(9) Uani 1 1 d .
C31A C 0.8518(3) 0.61467(18) 0.23809(18) 0.0469(13) Uani 1 1 d .
C32A C 0.7950(3) 0.6349(2) 0.2401(2) 0.0596(17) Uani 1 1 d .
C33A C 0.7874(4) 0.6751(3) 0.2685(3) 0.084(2) Uani 1 1 d .
H33A H 0.7496 0.6896 0.2711 0.101 Uiso 1 1 calc R
C34A C 0.8330(4) 0.6945(2) 0.2929(3) 0.083(2) Uani 1 1 d .
H34A H 0.8265 0.7227 0.3115 0.099 Uiso 1 1 calc R
C35A C 0.8890(4) 0.6741(2) 0.2911(2) 0.074(2) Uani 1 1 d .
H35A H 0.9201 0.6874 0.3090 0.088 Uiso 1 1 calc R
C36A C 0.8986(3) 0.63314(19) 0.2624(2) 0.0524(15) Uani 1 1 d .
C37A C 0.7443(3) 0.6135(3) 0.2135(3) 0.076(2) Uani 1 1 d .
H37A H 0.7606 0.5883 0.1921 0.092 Uiso 1 1 calc R
C38A C 0.7018(5) 0.5872(6) 0.2435(4) 0.187(7) Uani 1 1 d .
H38D H 0.6868 0.6105 0.2662 0.281 Uiso 1 1 calc R
H38E H 0.7217 0.5597 0.2589 0.281 Uiso 1 1 calc R
H38F H 0.6692 0.5743 0.2251 0.281 Uiso 1 1 calc R
C39A C 0.7155(6) 0.6541(4) 0.1848(4) 0.162(5) Uani 1 1 d .
H39D H 0.7074 0.6830 0.2039 0.243 Uiso 1 1 calc R
H39E H 0.6786 0.6416 0.1718 0.243 Uiso 1 1 calc R
H39F H 0.7419 0.6637 0.1602 0.243 Uiso 1 1 calc R
C40A C 0.9597(3) 0.6113(2) 0.2579(2) 0.0608(17) Uani 1 1 d .
H40A H 0.9548 0.5746 0.2549 0.073 Uiso 1 1 calc R
C41A C 1.0012(3) 0.6201(3) 0.2982(2) 0.080(2) Uani 1 1 d .
H41D H 1.0074 0.6558 0.3021 0.121 Uiso 1 1 calc R
H41E H 1.0388 0.6039 0.2924 0.121 Uiso 1 1 calc R
H41F H 0.9839 0.6063 0.3258 0.121 Uiso 1 1 calc R
C42A C 0.9890(3) 0.6295(3) 0.2141(2) 0.077(2) Uani 1 1 d .
H42D H 0.9949 0.6654 0.2158 0.116 Uiso 1 1 calc R
H42E H 0.9637 0.6217 0.1880 0.116 Uiso 1 1 calc R
H42F H 1.0269 0.6129 0.2105 0.116 Uiso 1 1 calc R
C43A C 0.8742(2) 0.50653(18) 0.10751(16) 0.0374(11) Uani 1 1 d .
C44A C 0.8230(2) 0.4978(2) 0.08220(17) 0.0423(12) Uani 1 1 d .
C45A C 0.8294(3) 0.4815(2) 0.03790(18) 0.0523(14) Uani 1 1 d .
H45A H 0.7955 0.4753 0.0199 0.063 Uiso 1 1 calc R
C46A C 0.8840(3) 0.4739(2) 0.01943(19) 0.0592(16) Uani 1 1 d .
H46A H 0.8872 0.4628 -0.0111 0.071 Uiso 1 1 calc R
C47A C 0.9341(3) 0.4824(2) 0.04492(19) 0.0522(14) Uani 1 1 d .
H47A H 0.9715 0.4772 0.0318 0.063 Uiso 1 1 calc R
C48A C 0.9302(2) 0.49860(19) 0.08983(17) 0.0418(12) Uani 1 1 d .
C49A C 0.7624(2) 0.5074(2) 0.10168(18) 0.0478(14) Uani 1 1 d .
H49A H 0.7667 0.5075 0.1355 0.057 Uiso 1 1 calc R
C50A C 0.7179(2) 0.4675(2) 0.0895(2) 0.0584(16) Uani 1 1 d .
H50D H 0.7124 0.4665 0.0565 0.088 Uiso 1 1 calc R
H50E H 0.6805 0.4751 0.1040 0.088 Uiso 1 1 calc R
H50F H 0.7322 0.4352 0.1002 0.088 Uiso 1 1 calc R
C51A C 0.7407(3) 0.5586(2) 0.0878(2) 0.0655(17) Uani 1 1 d .
H51D H 0.7400 0.5611 0.0546 0.098 Uiso 1 1 calc R
H51E H 0.7671 0.5839 0.1004 0.098 Uiso 1 1 calc R
H51F H 0.7011 0.5638 0.0995 0.098 Uiso 1 1 calc R
C52A C 0.9849(2) 0.5096(2) 0.11715(19) 0.0466(13) Uani 1 1 d .
H52A H 0.9734 0.5121 0.1498 0.056 Uiso 1 1 calc R
C53A C 1.0315(2) 0.4687(2) 0.1135(2) 0.0578(16) Uani 1 1 d .
H53D H 1.0142 0.4367 0.1220 0.087 Uiso 1 1 calc R
H53E H 1.0643 0.4763 0.1341 0.087 Uiso 1 1 calc R
H53F H 1.0456 0.4669 0.0822 0.087 Uiso 1 1 calc R
C54A C 1.0109(3) 0.5597(2) 0.1031(2) 0.0621(16) Uani 1 1 d .
H54D H 1.0236 0.5579 0.0715 0.093 Uiso 1 1 calc R
H54E H 1.0446 0.5675 0.1227 0.093 Uiso 1 1 calc R
H54F H 0.9811 0.5856 0.1062 0.093 Uiso 1 1 calc R
N5A N 0.81085(18) 0.36983(16) 0.15985(15) 0.0465(11) Uani 1 1 d .
Si1A Si 0.74705(6) 0.36641(6) 0.18995(5) 0.0461(4) Uani 1 1 d .
C55A C 0.7250(2) 0.4283(2) 0.21281(19) 0.0495(14) Uani 1 1 d .
H55D H 0.7601 0.4473 0.2210 0.074 Uiso 1 1 calc R
H55E H 0.7008 0.4236 0.2398 0.074 Uiso 1 1 calc R
H55F H 0.7025 0.4463 0.1896 0.074 Uiso 1 1 calc R
C56A C 0.7515(3) 0.3210(2) 0.2379(2) 0.0585(16) Uani 1 1 d .
H56D H 0.7618 0.2882 0.2261 0.088 Uiso 1 1 calc R
H56E H 0.7135 0.3192 0.2531 0.088 Uiso 1 1 calc R
H56F H 0.7816 0.3318 0.2597 0.088 Uiso 1 1 calc R
C57A C 0.6831(2) 0.3442(3) 0.1543(2) 0.0606(17) Uani 1 1 d .
H57D H 0.6756 0.3679 0.1297 0.091 Uiso 1 1 calc R
H57E H 0.6483 0.3414 0.1733 0.091 Uiso 1 1 calc R
H57F H 0.6924 0.3117 0.1413 0.091 Uiso 1 1 calc R
Si2A Si 0.82586(7) 0.33310(7) 0.11442(6) 0.0572(4) Uani 1 1 d .
C58A C 0.9027(3) 0.3421(3) 0.0938(3) 0.088(3) Uani 1 1 d .
H58D H 0.9088 0.3771 0.0862 0.132 Uiso 1 1 calc R
H58E H 0.9090 0.3216 0.0668 0.132 Uiso 1 1 calc R
H58F H 0.9305 0.3322 0.1177 0.132 Uiso 1 1 calc R
C59A C 0.7793(3) 0.3448(3) 0.0622(2) 0.0685(18) Uani 1 1 d .
H59D H 0.7380 0.3394 0.0695 0.103 Uiso 1 1 calc R
H59E H 0.7909 0.3219 0.0380 0.103 Uiso 1 1 calc R
H59F H 0.7848 0.3790 0.0520 0.103 Uiso 1 1 calc R
C60A C 0.8165(3) 0.2647(2) 0.1260(3) 0.080(2) Uani 1 1 d .
H60D H 0.8462 0.2538 0.1481 0.119 Uiso 1 1 calc R
H60E H 0.8211 0.2461 0.0976 0.119 Uiso 1 1 calc R
H60F H 0.7774 0.2587 0.1383 0.119 Uiso 1 1 calc R
K1 K 0.95118(5) 0.75408(4) 0.01510(4) 0.0472(3) Uani 1 1 d .
O101 O 0.9247(2) 0.77808(17) 0.10367(14) 0.0678(12) Uani 1 1 d .
O102 O 1.00035(19) 0.83828(17) 0.05155(17) 0.0708(13) Uani 1 1 d .
O103 O 1.0071(2) 0.82573(18) -0.04167(18) 0.0792(14) Uani 1 1 d .
O104 O 0.9758(2) 0.73023(19) -0.07315(14) 0.0726(13) Uani 1 1 d .
O105 O 0.90343(18) 0.66666(15) -0.02167(17) 0.0661(12) Uani 1 1 d .
O106 O 0.90180(19) 0.68220(16) 0.07121(16) 0.0674(12) Uani 1 1 d .
C101 C 0.9632(3) 0.8159(3) 0.1224(2) 0.085(2) Uani 1 1 d .
H10B H 1.0019 0.8012 0.1296 0.102 Uiso 1 1 calc R
H10C H 0.9465 0.8291 0.1508 0.102 Uiso 1 1 calc R
C102 C 0.9705(3) 0.8561(3) 0.0899(3) 0.077(2) Uani 1 1 d .
H10D H 0.9316 0.8692 0.0806 0.092 Uiso 1 1 calc R
H10E H 0.9930 0.8835 0.1041 0.092 Uiso 1 1 calc R
C103 C 1.0169(4) 0.8775(3) 0.0222(3) 0.099(3) Uani 1 1 d .
H10F H 1.0436 0.9006 0.0384 0.118 Uiso 1 1 calc R
H10G H 0.9818 0.8963 0.0124 0.118 Uiso 1 1 calc R
C104 C 1.0469(4) 0.8560(3) -0.0181(4) 0.102(3) Uani 1 1 d .
H10H H 1.0608 0.8830 -0.0382 0.122 Uiso 1 1 calc R
H10I H 1.0813 0.8363 -0.0081 0.122 Uiso 1 1 calc R
C105 C 1.0328(4) 0.8021(4) -0.0807(3) 0.102(3) Uani 1 1 d .
H10J H 1.0671 0.7821 -0.0711 0.122 Uiso 1 1 calc R
H10K H 1.0461 0.8275 -0.1026 0.122 Uiso 1 1 calc R
C106 C 0.9880(4) 0.7697(4) -0.1023(3) 0.098(3) Uani 1 1 d .
H10L H 0.9519 0.7890 -0.1084 0.117 Uiso 1 1 calc R
H10M H 1.0028 0.7569 -0.1315 0.117 Uiso 1 1 calc R
C107 C 0.9373(3) 0.6943(3) -0.0931(2) 0.083(2) Uani 1 1 d .
H10N H 0.9533 0.6827 -0.1223 0.100 Uiso 1 1 calc R
H10O H 0.8984 0.7095 -0.0990 0.100 Uiso 1 1 calc R
C108 C 0.9313(3) 0.6521(3) -0.0615(3) 0.080(2) Uani 1 1 d .
H10P H 0.9084 0.6254 -0.0764 0.096 Uiso 1 1 calc R
H10Q H 0.9707 0.6388 -0.0539 0.096 Uiso 1 1 calc R
C109 C 0.8954(3) 0.6271(2) 0.0096(3) 0.082(2) Uani 1 1 d .
H10R H 0.9338 0.6124 0.0178 0.099 Uiso 1 1 calc R
H10S H 0.8708 0.6009 -0.0044 0.099 Uiso 1 1 calc R
C110 C 0.8666(3) 0.6466(3) 0.0510(3) 0.081(2) Uani 1 1 d .
H11G H 0.8282 0.6613 0.0427 0.097 Uiso 1 1 calc R
H11H H 0.8597 0.6192 0.0726 0.097 Uiso 1 1 calc R
C111 C 0.8781(4) 0.7018(3) 0.1125(3) 0.089(3) Uani 1 1 d .
H11I H 0.8714 0.6743 0.1342 0.107 Uiso 1 1 calc R
H11J H 0.8400 0.7179 0.1060 0.107 Uiso 1 1 calc R
C112 C 0.9181(4) 0.7376(3) 0.1327(3) 0.094(3) Uani 1 1 d .
H11K H 0.9025 0.7489 0.1622 0.112 Uiso 1 1 calc R
H11L H 0.9566 0.7218 0.1383 0.112 Uiso 1 1 calc R
K2 K 0.53314(6) 0.24780(4) 0.99913(4) 0.0525(3) Uani 1 1 d .
O201 O 0.5765(2) 0.2268(2) 0.91236(16) 0.0820(14) Uani 1 1 d .
O202 O 0.4932(2) 0.1646(2) 0.9552(2) 0.0950(17) Uani 1 1 d .
O203 O 0.4704(2) 0.17289(19) 1.0466(2) 0.0934(17) Uani 1 1 d .
O204 O 0.4973(2) 0.26584(17) 1.08645(15) 0.0701(12) Uani 1 1 d .
O205 O 0.57951(18) 0.33055(14) 1.04557(15) 0.0590(11) Uani 1 1 d .
O206 O 0.5932(2) 0.32122(17) 0.95235(16) 0.0695(12) Uani 1 1 d .
C201 C 0.5403(4) 0.1908(4) 0.8889(3) 0.110(3) Uani 1 1 d .
H20B H 0.5608 0.1792 0.8614 0.132 Uiso 1 1 calc R
H20C H 0.5032 0.2067 0.8791 0.132 Uiso 1 1 calc R
C202 C 0.5272(4) 0.1484(4) 0.9179(4) 0.113(4) Uani 1 1 d .
H20D H 0.5053 0.1231 0.9003 0.136 Uiso 1 1 calc R
H20E H 0.5642 0.1333 0.9291 0.136 Uiso 1 1 calc R
C203 C 0.4694(5) 0.1243(3) 0.9796(5) 0.133(4) Uani 1 1 d .
H20F H 0.5012 0.1032 0.9921 0.160 Uiso 1 1 calc R
H20G H 0.4443 0.1038 0.9595 0.160 Uiso 1 1 calc R
C204 C 0.4338(5) 0.1457(4) 1.0176(4) 0.124(4) Uani 1 1 d .
H20H H 0.4028 0.1676 1.0050 0.148 Uiso 1 1 calc R
H20I H 0.4147 0.1186 1.0347 0.148 Uiso 1 1 calc R
C205 C 0.4393(4) 0.1943(4) 1.0841(4) 0.114(3) Uani 1 1 d .
H20J H 0.4219 0.1678 1.1029 0.137 Uiso 1 1 calc R
H20K H 0.4073 0.2159 1.0726 0.137 Uiso 1 1 calc R
C206 C 0.4812(4) 0.2237(3) 1.1114(3) 0.101(3) Uani 1 1 d .
H20L H 0.4629 0.2338 1.1403 0.121 Uiso 1 1 calc R
H20M H 0.5163 0.2035 1.1185 0.121 Uiso 1 1 calc R
C207 C 0.5352(3) 0.2973(3) 1.1115(2) 0.077(2) Uani 1 1 d .
H20N H 0.5725 0.2800 1.1181 0.093 Uiso 1 1 calc R
H20O H 0.5169 0.3063 1.1407 0.093 Uiso 1 1 calc R
C208 C 0.5465(3) 0.3424(3) 1.0849(2) 0.0664(18) Uani 1 1 d .
H20P H 0.5089 0.3578 1.0757 0.080 Uiso 1 1 calc R
H20Q H 0.5685 0.3666 1.1038 0.080 Uiso 1 1 calc R
C209 C 0.5896(3) 0.3723(2) 1.0174(3) 0.073(2) Uani 1 1 d .
H20R H 0.6109 0.3981 1.0348 0.088 Uiso 1 1 calc R
H20S H 0.5517 0.3864 1.0072 0.088 Uiso 1 1 calc R
C210 C 0.6242(3) 0.3576(3) 0.9777(3) 0.084(2) Uani 1 1 d .
H21A H 0.6316 0.3870 0.9584 0.100 Uiso 1 1 calc R
H21B H 0.6624 0.3441 0.9879 0.100 Uiso 1 1 calc R
C211 C 0.6229(4) 0.3054(3) 0.9125(3) 0.094(3) Uani 1 1 d .
H21C H 0.6605 0.2894 0.9211 0.113 Uiso 1 1 calc R
H21D H 0.6317 0.3344 0.8931 0.113 Uiso 1 1 calc R
C212 C 0.5860(4) 0.2698(4) 0.8869(3) 0.102(3) Uani 1 1 d .
H21E H 0.5479 0.2855 0.8794 0.123 Uiso 1 1 calc R
H21F H 0.6054 0.2611 0.8581 0.123 Uiso 1 1 calc R
O1R O 1.0599(2) 0.7152(2) 0.0285(2) 0.0983(18) Uani 1 1 d .
C1R C 1.0591(4) 0.6661(3) 0.0399(4) 0.116(3) Uani 1 1 d .
H1R1 H 1.0555 0.6453 0.0124 0.139 Uiso 1 1 calc R
H1R2 H 1.0255 0.6589 0.0600 0.139 Uiso 1 1 calc R
C2R C 1.1142(5) 0.6563(4) 0.0634(6) 0.213(9) Uani 1 1 d .
H2R1 H 1.1062 0.6454 0.0949 0.256 Uiso 1 1 calc R
H2R2 H 1.1351 0.6291 0.0478 0.256 Uiso 1 1 calc R
C3R C 1.1487(4) 0.6976(3) 0.0644(3) 0.091(2) Uani 1 1 d .
H3R1 H 1.1868 0.6910 0.0497 0.109 Uiso 1 1 calc R
H3R2 H 1.1560 0.7084 0.0960 0.109 Uiso 1 1 calc R
C4R C 1.1148(4) 0.7361(3) 0.0386(3) 0.100(3) Uani 1 1 d .
H4R1 H 1.1102 0.7664 0.0572 0.120 Uiso 1 1 calc R
H4R2 H 1.1354 0.7451 0.0103 0.120 Uiso 1 1 calc R
O1S O 0.8510(3) 0.8012(2) -0.0140(3) 0.130(3) Uani 1 1 d .
C1S C 0.8494(4) 0.8437(4) -0.0397(4) 0.126(4) Uani 1 1 d .
H1S1 H 0.8805 0.8428 -0.0629 0.151 Uiso 1 1 calc R
H1S2 H 0.8557 0.8731 -0.0202 0.151 Uiso 1 1 calc R
C2S C 0.7919(5) 0.8459(5) -0.0613(4) 0.137(4) Uani 1 1 d .
H2S1 H 0.7937 0.8338 -0.0930 0.165 Uiso 1 1 calc R
H2S2 H 0.7766 0.8802 -0.0613 0.165 Uiso 1 1 calc R
C3S C 0.7544(4) 0.8125(4) -0.0329(4) 0.113(3) Uani 1 1 d .
H3S1 H 0.7354 0.8312 -0.0080 0.136 Uiso 1 1 calc R
H3S2 H 0.7238 0.7960 -0.0515 0.136 Uiso 1 1 calc R
C4S C 0.7977(4) 0.7760(3) -0.0147(3) 0.100(3) Uani 1 1 d .
H4S1 H 0.7869 0.7652 0.0162 0.120 Uiso 1 1 calc R
H4S2 H 0.7999 0.7465 -0.0347 0.120 Uiso 1 1 calc R
O1T O 0.6166(3) 0.2092(2) 1.0561(3) 0.152(3) Uani 1 1 d .
C1T C 0.6226(5) 0.1580(3) 1.0618(4) 0.123(4) Uani 1 1 d .
H1T1 H 0.6365 0.1498 1.0929 0.147 Uiso 1 1 calc R
H1T2 H 0.5851 0.1406 1.0558 0.147 Uiso 1 1 calc R
C2T C 0.6643(6) 0.1460(4) 1.0297(5) 0.163(5) Uani 1 1 d .
H2T1 H 0.6453 0.1375 1.0004 0.195 Uiso 1 1 calc R
H2T2 H 0.6881 0.1173 1.0400 0.195 Uiso 1 1 calc R
C3T C 0.7027(8) 0.1926(5) 1.0249(6) 0.241(10) Uani 1 1 d .
H3T1 H 0.7427 0.1867 1.0371 0.290 Uiso 1 1 calc R
H3T2 H 0.7055 0.2029 0.9927 0.290 Uiso 1 1 calc R
C4T C 0.6749(5) 0.2266(4) 1.0492(6) 0.168(6) Uani 1 1 d .
H4T1 H 0.6743 0.2587 1.0329 0.201 Uiso 1 1 calc R
H4T2 H 0.6951 0.2314 1.0788 0.201 Uiso 1 1 calc R
O1U O 0.4259(2) 0.2819(2) 0.9746(2) 0.0988(18) Uani 1 1 d .
C1U C 0.4284(4) 0.3307(3) 0.9663(4) 0.130(4) Uani 1 1 d .
H1U1 H 0.4602 0.3381 0.9446 0.156 Uiso 1 1 calc R
H1U2 H 0.4361 0.3493 0.9947 0.156 Uiso 1 1 calc R
C2U C 0.3717(5) 0.3448(4) 0.9470(6) 0.202(8) Uani 1 1 d .
H2U1 H 0.3518 0.3681 0.9678 0.242 Uiso 1 1 calc R
H2U2 H 0.3775 0.3618 0.9176 0.242 Uiso 1 1 calc R
C3U C 0.3375(4) 0.3033(4) 0.9406(4) 0.112(3) Uani 1 1 d .
H3U1 H 0.3306 0.2972 0.9078 0.135 Uiso 1 1 calc R
H3U2 H 0.2992 0.3072 0.9557 0.135 Uiso 1 1 calc R
C4U C 0.3710(5) 0.2625(4) 0.9611(4) 0.135(4) Uani 1 1 d .
H4U1 H 0.3501 0.2491 0.9878 0.162 Uiso 1 1 calc R
H4U2 H 0.3763 0.2354 0.9389 0.162 Uiso 1 1 calc R
O1Q O 0.6188(5) 0.5734(5) 0.3985(5) 0.211(5) Uani 1 1 d .
C1Q C 0.6406(6) 0.5267(5) 0.4010(4) 0.147(5) Uani 1 1 d .
H1Q1 H 0.6111 0.5019 0.3910 0.177 Uiso 1 1 calc R
H1Q2 H 0.6537 0.5187 0.4323 0.177 Uiso 1 1 calc R
C2Q C 0.6920(6) 0.5286(5) 0.3686(4) 0.136(4) Uani 1 1 d .
H2Q1 H 0.7213 0.5027 0.3762 0.163 Uiso 1 1 calc R
H2Q2 H 0.6788 0.5241 0.3368 0.163 Uiso 1 1 calc R
C3Q C 0.7163(6) 0.5785(6) 0.3758(5) 0.157(5) Uani 1 1 d .
H3Q1 H 0.7366 0.5908 0.3484 0.188 Uiso 1 1 calc R
H3Q2 H 0.7439 0.5792 0.4020 0.188 Uiso 1 1 calc R
C4Q C 0.6631(8) 0.6076(6) 0.3851(7) 0.202(8) Uani 1 1 d .
H4Q1 H 0.6708 0.6319 0.4097 0.242 Uiso 1 1 calc R
H4Q2 H 0.6505 0.6259 0.3575 0.242 Uiso 1 1 calc R
O1P O 0.1239(6) 0.5731(5) 0.3877(5) 0.221(5) Uani 1 1 d .
C1P C 0.1491(9) 0.5370(8) 0.4137(5) 0.231(10) Uani 1 1 d .
H1P1 H 0.1219 0.5090 0.4188 0.277 Uiso 1 1 calc R
H1P2 H 0.1624 0.5502 0.4434 0.277 Uiso 1 1 calc R
C2P C 0.2010(8) 0.5216(6) 0.3841(8) 0.204(8) Uani 1 1 d .
H2P1 H 0.2375 0.5224 0.4026 0.245 Uiso 1 1 calc R
H2P2 H 0.1950 0.4871 0.3733 0.245 Uiso 1 1 calc R
C3P C 0.2068(9) 0.5526(9) 0.3474(7) 0.262(12) Uani 1 1 d .
H3P1 H 0.2454 0.5695 0.3483 0.314 Uiso 1 1 calc R
H3P2 H 0.2034 0.5337 0.3187 0.314 Uiso 1 1 calc R
C4P C 0.1627(9) 0.5863(7) 0.3506(7) 0.221(8) Uani 1 1 d .
H4P1 H 0.1402 0.5873 0.3217 0.265 Uiso 1 1 calc R
H4P2 H 0.1794 0.6197 0.3561 0.265 Uiso 1 1 calc R

loop_
_atom_site_aniso_label
_atom_site_aniso_U_11
_atom_site_aniso_U_22
_atom_site_aniso_U_33
_atom_site_aniso_U_23
_atom_site_aniso_U_13
_atom_site_aniso_U_12
Pb1 0.02769(9) 0.03659(10) 0.03247(10) 0.00109(8) 0.00129(7) -0.00084(7)
C1 0.040(3) 0.041(3) 0.038(3) 0.001(2) 0.002(2) 0.005(2)
N1 0.038(2) 0.042(2) 0.033(2) 0.0009(18) 0.0081(18) 0.0115(19)
C2 0.035(3) 0.039(3) 0.037(3) 0.007(2) -0.002(2) 0.010(2)
C3 0.028(2) 0.030(2) 0.038(3) 0.005(2) 0.001(2) 0.004(2)
N2 0.0267(19) 0.031(2) 0.035(2) 0.0036(17) 0.0021(16) 0.0044(16)
C4 0.048(3) 0.055(3) 0.035(3) 0.003(2) 0.006(2) 0.018(3)
C5 0.060(4) 0.057(4) 0.045(3) 0.007(3) 0.018(3) 0.014(3)
C6 0.094(5) 0.082(5) 0.049(4) 0.007(4) 0.032(4) 0.008(4)
C7 0.119(7) 0.091(6) 0.048(4) -0.018(4) 0.031(4) 0.027(5)
C8 0.098(6) 0.080(5) 0.062(4) -0.027(4) 0.013(4) 0.008(4)
C9 0.071(4) 0.059(4) 0.051(4) -0.015(3) 0.004(3) 0.013(3)
C10 0.063(4) 0.078(5) 0.053(4) 0.008(3) 0.019(3) -0.007(4)
C11 0.157(9) 0.073(6) 0.127(8) -0.005(5) 0.006(7) 0.002(6)
C12 0.071(5) 0.145(9) 0.139(9) -0.021(7) 0.003(5) -0.011(6)
C13 0.075(5) 0.072(5) 0.093(6) -0.039(4) 0.005(4) -0.002(4)
C14 0.119(8) 0.105(7) 0.165(10) -0.005(7) -0.051(7) -0.025(6)
C15 0.125(7) 0.119(8) 0.079(6) 0.013(5) 0.007(5) -0.033(6)
C16 0.028(2) 0.032(3) 0.031(2) 0.007(2) 0.0008(19) 0.0053(19)
C17 0.033(2) 0.036(3) 0.037(3) 0.006(2) -0.002(2) 0.002(2)
C18 0.046(3) 0.032(3) 0.048(3) 0.000(2) 0.003(2) 0.004(2)
C19 0.043(3) 0.038(3) 0.048(3) 0.002(2) 0.013(2) 0.014(2)
C20 0.030(3) 0.045(3) 0.053(3) 0.006(2) 0.007(2) 0.006(2)
C21 0.032(2) 0.035(3) 0.041(3) 0.007(2) 0.000(2) 0.003(2)
C22 0.037(3) 0.039(3) 0.059(4) 0.000(3) 0.002(3) -0.002(2)
C23 0.055(4) 0.126(7) 0.068(4) 0.031(4) 0.008(3) -0.032(4)
C24 0.086(5) 0.103(6) 0.071(5) -0.010(4) 0.002(4) -0.052(5)
C25 0.033(3) 0.035(3) 0.059(3) 0.003(2) -0.003(2) 0.000(2)
C26 0.122(6) 0.040(4) 0.073(5) 0.002(3) -0.019(4) -0.012(4)
C27 0.061(4) 0.040(3) 0.079(4) 0.016(3) 0.002(3) -0.002(3)
C28 0.055(3) 0.043(3) 0.043(3) 0.006(2) 0.002(3) 0.017(3)
N3 0.053(3) 0.036(2) 0.039(2) 0.0085(19) 0.003(2) 0.016(2)
C29 0.043(3) 0.037(3) 0.034(3) 0.006(2) 0.007(2) 0.010(2)
C30 0.029(2) 0.037(3) 0.033(3) 0.010(2) 0.000(2) 0.007(2)
N4 0.033(2) 0.040(2) 0.030(2) 0.0083(18) 0.0017(17) 0.0118(18)
C31 0.088(5) 0.029(3) 0.049(3) 0.007(2) 0.015(3) 0.021(3)
C32 0.099(5) 0.034(3) 0.049(4) 0.003(3) 0.003(3) -0.005(3)
C33 0.132(7) 0.038(4) 0.069(5) -0.004(3) 0.004(4) 0.006(4)
C34 0.163(9) 0.055(5) 0.065(5) -0.011(4) 0.008(6) 0.017(5)
C35 0.149(8) 0.065(5) 0.073(5) -0.008(4) 0.012(5) 0.059(5)
C36 0.106(6) 0.067(4) 0.050(4) -0.004(3) -0.003(4) 0.044(4)
C37 0.077(4) 0.040(3) 0.071(4) 0.001(3) -0.005(4) -0.012(3)
C38 0.089(5) 0.064(4) 0.082(5) -0.014(4) 0.007(4) -0.027(4)
C39 0.093(5) 0.055(4) 0.080(5) 0.003(4) -0.015(4) -0.015(4)
C40 0.109(7) 0.122(8) 0.101(7) -0.023(6) 0.005(6) 0.075(6)
C41 0.137(8) 0.185(11) 0.098(7) 0.007(7) 0.000(6) 0.108(8)
C42 0.118(9) 0.167(12) 0.196(13) 0.019(10) -0.013(9) 0.015(8)
C43 0.038(3) 0.044(3) 0.030(3) 0.012(2) 0.005(2) 0.005(2)
C44 0.038(3) 0.043(3) 0.032(3) 0.004(2) 0.004(2) 0.003(2)
C45 0.044(3) 0.065(4) 0.037(3) 0.001(3) 0.012(2) 0.004(3)
C46 0.059(4) 0.090(5) 0.029(3) 0.000(3) 0.002(3) -0.002(3)
C47 0.043(3) 0.099(5) 0.038(3) 0.011(3) -0.006(3) -0.005(3)
C48 0.038(3) 0.071(4) 0.033(3) 0.016(3) 0.001(2) 0.007(3)
C49 0.039(3) 0.051(3) 0.038(3) 0.001(2) 0.004(2) 0.006(2)
C50 0.063(4) 0.057(4) 0.063(4) 0.005(3) 0.002(3) -0.013(3)
C51 0.043(3) 0.074(4) 0.059(4) -0.008(3) 0.002(3) 0.013(3)
C52 0.035(3) 0.104(5) 0.036(3) 0.019(3) 0.000(2) 0.016(3)
C53 0.063(4) 0.117(7) 0.088(5) 0.035(5) 0.009(4) 0.044(4)
C54 0.038(3) 0.155(8) 0.052(4) 0.024(4) -0.004(3) 0.000(4)
N5 0.037(2) 0.065(3) 0.043(3) 0.003(2) -0.006(2) -0.015(2)
Si1 0.0660(11) 0.0714(12) 0.0652(12) -0.0153(10) -0.0186(9) -0.0140(10)
C55 0.078(5) 0.138(8) 0.108(7) -0.080(6) -0.016(5) 0.020(5)
C56 0.069(4) 0.115(6) 0.051(4) -0.010(4) -0.008(3) -0.013(4)
C57 0.173(9) 0.074(6) 0.113(7) -0.012(5) -0.069(7) -0.034(6)
Si2 0.0322(8) 0.0855(13) 0.0480(9) 0.0144(9) -0.0075(7) -0.0165(8)
C58 0.030(3) 0.096(5) 0.049(3) 0.019(3) 0.006(2) 0.006(3)
C59 0.044(3) 0.143(7) 0.064(4) 0.028(4) -0.018(3) -0.034(4)
C60 0.051(4) 0.093(5) 0.065(4) 0.024(4) -0.010(3) -0.021(4)
Pb1A 0.02750(9) 0.03133(10) 0.04465(11) -0.00041(8) 0.00579(8) -0.00159(7)
C1A 0.035(3) 0.037(3) 0.052(3) 0.009(2) 0.001(2) 0.003(2)
N1A 0.034(2) 0.041(2) 0.046(2) 0.009(2) 0.0023(19) 0.0075(19)
C2A 0.034(3) 0.034(3) 0.045(3) 0.008(2) 0.004(2) 0.005(2)
C3A 0.028(2) 0.026(2) 0.049(3) 0.009(2) 0.005(2) 0.0023(19)
N2A 0.027(2) 0.028(2) 0.053(3) 0.0049(19) 0.0049(18) 0.0038(17)
C4A 0.051(3) 0.045(3) 0.043(3) 0.001(3) 0.003(3) 0.018(3)
C5A 0.051(3) 0.062(4) 0.044(3) 0.016(3) 0.008(3) 0.011(3)
C6A 0.079(5) 0.086(5) 0.064(4) 0.007(4) 0.025(4) 0.003(4)
C7A 0.110(6) 0.086(6) 0.056(4) -0.001(4) 0.023(4) 0.016(5)
C8A 0.107(6) 0.062(4) 0.059(4) -0.015(3) 0.005(4) 0.018(4)
C9A 0.069(4) 0.045(3) 0.067(4) 0.002(3) 0.004(3) 0.013(3)
C10A 0.055(4) 0.063(4) 0.055(4) 0.008(3) 0.008(3) -0.008(3)
C11A 0.268(15) 0.068(6) 0.120(8) -0.003(6) -0.044(9) -0.009(8)
C12A 0.057(5) 0.217(13) 0.208(13) -0.089(11) -0.021(6) 0.014(7)
C13A 0.091(5) 0.067(5) 0.097(6) -0.033(4) 0.011(5) -0.001(4)
C14A 0.121(7) 0.077(6) 0.137(8) -0.028(5) -0.033(6) -0.014(5)
C15A 0.160(9) 0.118(8) 0.071(5) -0.003(5) 0.009(6) -0.073(7)
C16A 0.027(2) 0.039(3) 0.054(3) 0.008(2) 0.006(2) 0.002(2)
C17A 0.037(3) 0.033(3) 0.067(4) 0.001(3) 0.006(3) 0.001(2)
C18A 0.057(4) 0.032(3) 0.092(5) 0.000(3) 0.019(3) 0.016(3)
C19A 0.037(3) 0.051(4) 0.091(5) 0.012(3) 0.019(3) 0.012(3)
C20A 0.030(3) 0.047(3) 0.083(4) 0.015(3) 0.014(3) 0.003(2)
C21A 0.034(3) 0.037(3) 0.060(4) 0.011(3) 0.004(2) 0.002(2)
C22A 0.043(3) 0.038(3) 0.102(5) -0.007(3) 0.012(3) -0.001(3)
C23A 0.083(5) 0.101(6) 0.094(6) -0.027(5) 0.031(4) -0.058(5)
C24A 0.085(5) 0.051(4) 0.079(5) 0.004(3) -0.012(4) -0.008(3)
C25A 0.034(3) 0.035(3) 0.094(5) 0.012(3) 0.006(3) -0.002(2)
C26A 0.128(7) 0.048(4) 0.094(6) 0.004(4) -0.023(5) -0.017(4)
C27A 0.064(4) 0.041(3) 0.100(5) 0.018(3) -0.007(4) -0.004(3)
C28A 0.040(3) 0.037(3) 0.041(3) 0.006(2) 0.001(2) 0.006(2)
N3A 0.047(2) 0.029(2) 0.034(2) 0.0057(17) 0.0009(19) 0.0034(18)
C29A 0.037(3) 0.033(3) 0.036(3) 0.006(2) 0.002(2) 0.005(2)
C30A 0.031(2) 0.036(3) 0.036(3) 0.005(2) -0.001(2) -0.001(2)
N4A 0.033(2) 0.032(2) 0.034(2) 0.0044(17) -0.0008(17) 0.0062(17)
C31A 0.069(4) 0.026(3) 0.046(3) 0.002(2) 0.009(3) 0.002(3)
C32A 0.077(4) 0.040(3) 0.062(4) -0.002(3) 0.020(3) 0.021(3)
C33A 0.091(6) 0.059(5) 0.103(6) -0.018(4) 0.020(5) 0.018(4)
C34A 0.120(7) 0.039(4) 0.089(6) -0.014(4) 0.027(5) 0.021(4)
C35A 0.116(6) 0.036(3) 0.069(4) -0.009(3) 0.011(4) -0.008(4)
C36A 0.075(4) 0.028(3) 0.054(4) 0.001(2) 0.009(3) -0.001(3)
C37A 0.059(4) 0.088(5) 0.082(5) -0.011(4) 0.009(4) 0.033(4)
C38A 0.093(7) 0.33(2) 0.142(10) 0.040(11) -0.007(7) -0.075(10)
C39A 0.214(13) 0.145(10) 0.126(9) -0.015(7) -0.068(9) 0.104(9)
C40A 0.074(4) 0.039(3) 0.069(4) -0.003(3) -0.014(3) -0.010(3)
C41A 0.099(6) 0.059(4) 0.083(5) -0.003(4) -0.020(4) -0.025(4)
C42A 0.069(4) 0.076(5) 0.087(5) -0.021(4) -0.001(4) -0.008(4)
C43A 0.037(3) 0.038(3) 0.036(3) 0.009(2) 0.006(2) 0.003(2)
C44A 0.039(3) 0.051(3) 0.036(3) 0.008(2) 0.003(2) 0.006(2)
C45A 0.049(3) 0.071(4) 0.036(3) 0.003(3) -0.006(3) 0.002(3)
C46A 0.067(4) 0.076(4) 0.034(3) 0.000(3) 0.009(3) 0.001(3)
C47A 0.047(3) 0.062(4) 0.047(3) 0.001(3) 0.015(3) 0.006(3)
C48A 0.040(3) 0.046(3) 0.040(3) 0.004(2) 0.009(2) 0.006(2)
C49A 0.036(3) 0.068(4) 0.040(3) 0.011(3) -0.002(2) 0.006(3)
C50A 0.043(3) 0.081(5) 0.051(4) 0.012(3) -0.001(3) -0.005(3)
C51A 0.048(3) 0.072(4) 0.077(5) 0.006(4) 0.006(3) 0.008(3)
C52A 0.036(3) 0.056(3) 0.048(3) -0.001(3) 0.010(2) 0.002(2)
C53A 0.038(3) 0.061(4) 0.075(4) -0.001(3) 0.010(3) 0.009(3)
C54A 0.056(4) 0.060(4) 0.070(4) 0.000(3) 0.004(3) -0.007(3)
N5A 0.038(2) 0.048(3) 0.054(3) -0.011(2) 0.006(2) -0.012(2)
Si1A 0.0337(7) 0.0554(10) 0.0491(9) -0.0020(7) 0.0019(7) -0.0133(7)
C55A 0.028(3) 0.068(4) 0.053(3) 0.013(3) -0.003(2) -0.004(3)
C56A 0.052(3) 0.055(4) 0.069(4) 0.005(3) 0.001(3) -0.016(3)
C57A 0.048(3) 0.084(5) 0.049(3) -0.001(3) 0.003(3) -0.026(3)
Si2A 0.0520(10) 0.0552(10) 0.0646(11) -0.0191(8) 0.0061(8) -0.0113(8)
C58A 0.065(4) 0.096(6) 0.103(6) -0.058(5) 0.026(4) -0.014(4)
C59A 0.081(5) 0.072(4) 0.053(4) -0.013(3) 0.010(3) -0.015(4)
C60A 0.090(5) 0.057(4) 0.091(5) -0.024(4) -0.010(4) -0.006(4)
K1 0.0543(7) 0.0409(6) 0.0461(7) 0.0009(5) -0.0102(5) -0.0036(5)
O101 0.084(3) 0.073(3) 0.046(2) 0.002(2) -0.009(2) 0.023(3)
O102 0.063(3) 0.062(3) 0.087(3) -0.023(3) -0.009(2) -0.003(2)
O103 0.076(3) 0.069(3) 0.093(4) 0.015(3) 0.018(3) -0.004(3)
O104 0.082(3) 0.088(3) 0.048(3) 0.001(2) -0.002(2) 0.006(3)
O105 0.058(3) 0.051(3) 0.088(3) -0.016(2) -0.015(2) 0.003(2)
O106 0.065(3) 0.055(3) 0.083(3) 0.021(2) -0.001(2) -0.003(2)
C101 0.089(5) 0.101(6) 0.064(5) -0.039(5) -0.031(4) 0.032(5)
C102 0.076(5) 0.068(5) 0.085(5) -0.029(4) -0.030(4) 0.005(4)
C103 0.090(6) 0.059(5) 0.147(8) -0.011(5) 0.002(6) -0.026(4)
C104 0.085(6) 0.070(5) 0.152(9) 0.020(6) 0.025(6) -0.016(5)
C105 0.104(7) 0.111(7) 0.091(6) 0.041(5) 0.040(6) 0.009(6)
C106 0.103(7) 0.130(8) 0.061(5) 0.008(5) 0.014(5) 0.026(6)
C107 0.074(5) 0.120(7) 0.056(4) -0.036(5) -0.011(4) 0.013(5)
C108 0.064(4) 0.070(5) 0.104(6) -0.032(5) -0.043(4) 0.011(4)
C109 0.078(5) 0.031(3) 0.137(7) 0.014(4) -0.042(5) -0.014(3)
C110 0.059(4) 0.069(5) 0.115(7) 0.037(5) -0.005(4) 0.002(4)
C111 0.101(6) 0.082(6) 0.085(6) 0.044(5) 0.037(5) 0.036(5)
C112 0.116(7) 0.099(6) 0.066(5) 0.016(5) 0.003(5) 0.028(6)
K2 0.0578(7) 0.0426(7) 0.0567(8) -0.0047(6) -0.0135(6) -0.0009(6)
O201 0.080(3) 0.106(4) 0.060(3) -0.018(3) -0.010(3) 0.020(3)
O202 0.077(3) 0.080(4) 0.127(5) -0.051(4) -0.014(3) -0.004(3)
O203 0.092(4) 0.059(3) 0.129(5) 0.007(3) 0.010(4) -0.021(3)
O204 0.080(3) 0.072(3) 0.059(3) 0.008(2) 0.000(2) -0.005(3)
O205 0.064(3) 0.044(2) 0.069(3) -0.006(2) -0.010(2) -0.001(2)
O206 0.067(3) 0.068(3) 0.074(3) 0.015(2) 0.008(2) 0.006(2)
C201 0.096(6) 0.150(9) 0.083(6) -0.071(6) -0.031(5) 0.032(7)
C202 0.095(7) 0.102(7) 0.143(9) -0.078(7) -0.031(6) 0.015(6)
C203 0.116(8) 0.060(6) 0.224(13) -0.036(7) -0.026(8) -0.033(6)
C204 0.110(7) 0.078(6) 0.183(11) -0.012(7) 0.012(7) -0.048(6)
C205 0.116(7) 0.082(6) 0.146(9) 0.028(6) 0.049(7) -0.020(6)
C206 0.120(7) 0.092(6) 0.090(6) 0.028(5) 0.027(5) -0.007(6)
C207 0.083(5) 0.095(6) 0.053(4) -0.014(4) -0.012(4) 0.011(4)
C208 0.061(4) 0.071(5) 0.067(4) -0.028(4) -0.023(3) 0.007(3)
C209 0.064(4) 0.045(4) 0.111(6) 0.005(4) -0.008(4) -0.012(3)
C210 0.064(4) 0.060(5) 0.127(7) 0.038(5) 0.004(5) -0.007(4)
C211 0.092(6) 0.105(7) 0.085(6) 0.045(5) 0.020(5) 0.027(5)
C212 0.095(6) 0.155(9) 0.058(5) 0.003(6) 0.002(5) 0.026(6)
O1R 0.078(3) 0.076(4) 0.139(5) 0.009(3) -0.046(3) 0.008(3)
C1R 0.095(6) 0.077(6) 0.174(10) 0.021(6) -0.049(6) -0.015(5)
C2R 0.102(8) 0.109(8) 0.43(2) 0.128(12) -0.136(11) -0.034(7)
C3R 0.077(5) 0.092(6) 0.102(6) 0.001(5) -0.027(5) 0.009(5)
C4R 0.090(6) 0.091(6) 0.118(7) 0.006(5) -0.018(5) -0.002(5)
O1S 0.085(4) 0.102(5) 0.201(7) 0.076(5) -0.048(4) -0.006(3)
C1S 0.096(7) 0.115(8) 0.167(10) 0.064(7) -0.011(7) 0.023(6)
C2S 0.138(10) 0.160(11) 0.114(8) 0.044(8) 0.000(7) 0.039(8)
C3S 0.084(6) 0.142(9) 0.113(8) -0.046(7) -0.013(6) 0.020(6)
C4S 0.081(6) 0.095(6) 0.124(8) -0.004(6) -0.002(5) -0.003(5)
O1T 0.102(5) 0.066(4) 0.286(10) 0.023(5) -0.049(5) 0.000(4)
C1T 0.134(8) 0.074(6) 0.160(10) 0.014(6) 0.025(8) 0.030(6)
C2T 0.193(13) 0.111(9) 0.185(12) -0.048(8) 0.086(10) -0.035(9)
C3T 0.34(2) 0.125(11) 0.262(18) -0.105(11) 0.213(17) -0.068(13)
C4T 0.103(8) 0.082(7) 0.317(19) -0.043(9) -0.040(10) -0.011(6)
O1U 0.086(4) 0.074(4) 0.135(5) 0.011(3) -0.046(3) 0.005(3)
C1U 0.086(6) 0.082(6) 0.220(12) 0.062(7) -0.057(7) -0.033(5)
C2U 0.108(8) 0.101(8) 0.39(2) 0.094(11) -0.129(11) -0.018(7)
C3U 0.078(6) 0.113(7) 0.144(9) 0.017(6) -0.038(6) 0.003(6)
C4U 0.121(8) 0.107(8) 0.178(11) 0.000(7) -0.063(8) -0.025(7)
O1Q 0.168(10) 0.162(10) 0.304(15) -0.074(10) 0.020(9) 0.036(8)
C1Q 0.156(12) 0.158(12) 0.128(10) -0.049(9) -0.038(9) 0.036(10)
C2Q 0.133(10) 0.140(11) 0.134(10) -0.029(8) -0.013(8) 0.028(8)
C3Q 0.131(10) 0.176(13) 0.162(12) -0.039(10) -0.046(9) 0.030(10)
C4Q 0.149(13) 0.118(11) 0.34(2) -0.060(13) -0.010(14) 0.040(10)
O1P 0.286(15) 0.193(10) 0.184(11) -0.006(8) 0.023(11) 0.112(10)
C1P 0.28(2) 0.27(2) 0.135(12) -0.039(13) -0.106(14) 0.141(19)
C2P 0.170(15) 0.148(13) 0.29(2) -0.004(15) -0.072(16) 0.057(11)
C3P 0.213(18) 0.29(2) 0.28(2) 0.10(2) 0.024(16) 0.170(19)
C4P 0.207(18) 0.27(2) 0.188(17) 0.049(15) 0.048(14) 0.085(16)

loop_
_atom_type_symbol
_atom_type_description
_atom_type_scat_dispersion_real
_atom_type_scat_dispersion_imag
_atom_type_scat_source
C C 0.0033 0.0016 'International Tables Vol C Tables 4.2.6.8 and 6.1.1.4'
H H 0.0000 0.0000 'International Tables Vol C Tables 4.2.6.8 and 6.1.1.4'
N N 0.0061 0.0033 'International Tables Vol C Tables 4.2.6.8 and 6.1.1.4'
O O 0.0106 0.0060 'International Tables Vol C Tables 4.2.6.8 and 6.1.1.4'
Si Si 0.0817 0.0704 'International Tables Vol C Tables 4.2.6.8 and 6.1.1.4'
K K 0.2009 0.2494 'International Tables Vol C Tables 4.2.6.8 and 6.1.1.4'
Pb Pb -3.3944 10.1111 'International Tables Vol C Tables 4.2.6.8 and 6.1.1.4'

loop_
_geom_angle_atom_site_label_1
_geom_angle_atom_site_label_2
_geom_angle_atom_site_label_3
_geom_angle
N5 Pb1 C30 101.94(16)
N5 Pb1 C3 100.81(15)
C30 Pb1 C3 88.10(15)
N1 C1 N2 100.8(4)
C1 N1 C2 112.5(4)
C1 N1 C4 120.8(4)
C2 N1 C4 126.6(4)
C3 C2 N1 109.0(4)
C3 C2 H2 125.5
N1 C2 H2 125.5
C2 C3 N2 101.9(4)
C2 C3 Pb1 140.5(3)
N2 C3 Pb1 117.3(3)
C1 N2 C3 115.8(4)
C1 N2 C16 119.5(4)
C3 N2 C16 124.7(4)
C9 C4 C5 123.4(5)
C9 C4 N1 118.7(5)
C5 C4 N1 117.9(5)
C6 C5 C4 116.8(6)
C6 C5 C10 120.4(6)
C4 C5 C10 122.8(5)
C7 C6 C5 119.7(7)
C7 C6 H6 120.1
C5 C6 H6 120.1
C8 C7 C6 122.4(6)
C8 C7 H7 118.8
C6 C7 H7 118.8
C7 C8 C9 120.6(7)
C7 C8 H8 119.7
C9 C8 H8 119.7
C4 C9 C8 117.0(6)
C4 C9 C13 122.2(5)
C8 C9 C13 120.7(6)
C12 C10 C5 113.6(6)
C12 C10 C11 110.2(7)
C5 C10 C11 109.1(6)
C12 C10 H10 107.9
C5 C10 H10 107.9
C11 C10 H10 107.9
C10 C11 H11A 109.5
C10 C11 H11B 109.5
H11A C11 H11B 109.5
C10 C11 H11C 109.5
H11A C11 H11C 109.5
H11B C11 H11C 109.5
C10 C12 H12A 109.5
C10 C12 H12B 109.5
H12A C12 H12B 109.5
C10 C12 H12C 109.5
H12A C12 H12C 109.5
H12B C12 H12C 109.5
C9 C13 C14 114.3(7)
C9 C13 C15 110.4(6)
C14 C13 C15 110.5(7)
C9 C13 H13 107.1
C14 C13 H13 107.1
C15 C13 H13 107.1
C13 C14 H14A 109.5
C13 C14 H14B 109.5
H14A C14 H14B 109.5
C13 C14 H14C 109.5
H14A C14 H14C 109.5
H14B C14 H14C 109.5
C13 C15 H15A 109.5
C13 C15 H15B 109.5
H15A C15 H15B 109.5
C13 C15 H15C 109.5
H15A C15 H15C 109.5
H15B C15 H15C 109.5
C17 C16 C21 122.6(4)
C17 C16 N2 118.8(4)
C21 C16 N2 118.5(4)
C16 C17 C18 117.2(4)
C16 C17 C22 121.8(4)
C18 C17 C22 120.9(4)
C19 C18 C17 121.5(5)
C19 C18 H18 119.2
C17 C18 H18 119.2
C20 C19 C18 119.8(5)
C20 C19 H19 120.1
C18 C19 H19 120.1
C19 C20 C21 121.6(5)
C19 C20 H20 119.2
C21 C20 H20 119.2
C20 C21 C16 117.2(4)
C20 C21 C25 121.9(4)
C16 C21 C25 121.0(4)
C23 C22 C17 112.0(5)
C23 C22 C24 109.6(5)
C17 C22 C24 112.0(5)
C23 C22 H22 107.7
C17 C22 H22 107.7
C24 C22 H22 107.7
C22 C23 H23A 109.5
C22 C23 H23B 109.5
H23A C23 H23B 109.5
C22 C23 H23C 109.5
H23A C23 H23C 109.5
H23B C23 H23C 109.5
C22 C24 H24A 109.5
C22 C24 H24B 109.5
H24A C24 H24B 109.5
C22 C24 H24C 109.5
H24A C24 H24C 109.5
H24B C24 H24C 109.5
C21 C25 C27 112.1(5)
C21 C25 C26 111.1(4)
C27 C25 C26 109.9(5)
C21 C25 H25 107.9
C27 C25 H25 107.9
C26 C25 H25 107.9
C25 C26 H26A 109.5
C25 C26 H26B 109.5
H26A C26 H26B 109.5
C25 C26 H26C 109.5
H26A C26 H26C 109.5
H26B C26 H26C 109.5
C25 C27 H27A 109.5
C25 C27 H27B 109.5
H27A C27 H27B 109.5
C25 C27 H27C 109.5
H27A C27 H27C 109.5
H27B C27 H27C 109.5
N3 C28 N4 100.3(4)
C28 N3 C29 113.1(4)
C28 N3 C31 124.6(4)
C29 N3 C31 122.2(4)
C30 C29 N3 108.6(4)
C30 C29 H29 125.7
N3 C29 H29 125.7
C29 C30 N4 102.6(4)
C29 C30 Pb1 130.1(3)
N4 C30 Pb1 124.3(3)
C28 N4 C30 115.3(4)
C28 N4 C43 122.1(4)
C30 N4 C43 122.6(4)
C36 C31 C32 123.7(6)
C36 C31 N3 118.3(6)
C32 C31 N3 118.0(5)
C31 C32 C33 116.5(7)
C31 C32 C37 121.8(5)
C33 C32 C37 121.7(7)
C34 C33 C32 120.9(8)
C34 C33 H33 119.6
C32 C33 H33 119.6
C35 C34 C33 121.7(7)
C35 C34 H34 119.1
C33 C34 H34 119.1
C34 C35 C36 120.7(7)
C34 C35 H35 119.7
C36 C35 H35 119.7
C31 C36 C35 116.5(7)
C31 C36 C40 122.3(6)
C35 C36 C40 121.2(7)
C32 C37 C39 114.7(6)
C32 C37 C38 109.5(5)
C39 C37 C38 109.5(6)
C32 C37 H37 107.6
C39 C37 H37 107.6
C38 C37 H37 107.6
C37 C38 H38A 109.5
C37 C38 H38B 109.5
H38A C38 H38B 109.5
C37 C38 H38C 109.5
H38A C38 H38C 109.5
H38B C38 H38C 109.5
C37 C39 H39A 109.5
C37 C39 H39B 109.5
H39A C39 H39B 109.5
C37 C39 H39C 109.5
H39A C39 H39C 109.5
H39B C39 H39C 109.5
C36 C40 C42 113.2(8)
C36 C40 C41 110.3(9)
C42 C40 C41 110.5(8)
C36 C40 H40 107.5
C42 C40 H40 107.5
C41 C40 H40 107.5
C40 C41 H41A 109.5
C40 C41 H41B 109.5
H41A C41 H41B 109.5
C40 C41 H41C 109.5
H41A C41 H41C 109.5
H41B C41 H41C 109.5
C40 C42 H42A 109.5
C40 C42 H42B 109.5
H42A C42 H42B 109.5
C40 C42 H42C 109.5
H42A C42 H42C 109.5
H42B C42 H42C 109.5
C48 C43 C44 122.3(5)
C48 C43 N4 119.2(4)
C44 C43 N4 118.5(4)
C45 C44 C43 117.6(5)
C45 C44 C49 120.7(4)
C43 C44 C49 121.7(4)
C46 C45 C44 120.8(5)
C46 C45 H45 119.6
C44 C45 H45 119.6
C47 C46 C45 120.4(5)
C47 C46 H46 119.8
C45 C46 H46 119.8
C46 C47 C48 121.0(5)
C46 C47 H47 119.5
C48 C47 H47 119.5
C43 C48 C47 117.9(5)
C43 C48 C52 120.8(5)
C47 C48 C52 121.2(5)
C44 C49 C50 110.3(4)
C44 C49 C51 113.0(5)
C50 C49 C51 110.5(5)
C44 C49 H49 107.6
C50 C49 H49 107.6
C51 C49 H49 107.6
C49 C50 H50A 109.5
C49 C50 H50B 109.5
H50A C50 H50B 109.5
C49 C50 H50C 109.5
H50A C50 H50C 109.5
H50B C50 H50C 109.5
C49 C51 H51A 109.5
C49 C51 H51B 109.5
H51A C51 H51B 109.5
C49 C51 H51C 109.5
H51A C51 H51C 109.5
H51B C51 H51C 109.5
C54 C52 C48 113.9(6)
C54 C52 C53 111.5(5)
C48 C52 C53 109.0(5)
C54 C52 H52 107.4
C48 C52 H52 107.4
C53 C52 H52 107.4
C52 C53 H53A 109.5
C52 C53 H53B 109.5
H53A C53 H53B 109.5
C52 C53 H53C 109.5
H53A C53 H53C 109.5
H53B C53 H53C 109.5
C52 C54 H54A 109.5
C52 C54 H54B 109.5
H54A C54 H54B 109.5
C52 C54 H54C 109.5
H54A C54 H54C 109.5
H54B C54 H54C 109.5
Si1 N5 Si2 123.0(3)
Si1 N5 Pb1 113.7(2)
Si2 N5 Pb1 120.4(2)
N5 Si1 C56 115.7(3)
N5 Si1 C55 112.3(3)
C56 Si1 C55 103.7(4)
N5 Si1 C57 113.2(3)
C56 Si1 C57 104.5(4)
C55 Si1 C57 106.4(5)
Si1 C55 H55A 109.5
Si1 C55 H55B 109.5
H55A C55 H55B 109.5
Si1 C55 H55C 109.5
H55A C55 H55C 109.5
H55B C55 H55C 109.5
Si1 C56 H56A 109.5
Si1 C56 H56B 109.5
H56A C56 H56B 109.5
Si1 C56 H56C 109.5
H56A C56 H56C 109.5
H56B C56 H56C 109.5
Si1 C57 H57A 109.5
Si1 C57 H57B 109.5
H57A C57 H57B 109.5
Si1 C57 H57C 109.5
H57A C57 H57C 109.5
H57B C57 H57C 109.5
N5 Si2 C58 112.8(2)
N5 Si2 C60 111.4(3)
C58 Si2 C60 109.4(3)
N5 Si2 C59 112.6(3)
C58 Si2 C59 105.5(3)
C60 Si2 C59 104.6(3)
Si2 C58 H58A 109.5
Si2 C58 H58B 109.5
H58A C58 H58B 109.5
Si2 C58 H58C 109.5
H58A C58 H58C 109.5
H58B C58 H58C 109.5
Si2 C59 H59A 109.5
Si2 C59 H59B 109.5
H59A C59 H59B 109.5
Si2 C59 H59C 109.5
H59A C59 H59C 109.5
H59B C59 H59C 109.5
Si2 C60 H60A 109.5
Si2 C60 H60B 109.5
H60A C60 H60B 109.5
Si2 C60 H60C 109.5
H60A C60 H60C 109.5
H60B C60 H60C 109.5
C30A Pb1A N5A 102.26(16)
C30A Pb1A C3A 87.64(16)
N5A Pb1A C3A 102.83(15)
N1A C1A N2A 101.1(4)
C1A N1A C2A 112.3(4)
C1A N1A C4A 122.4(4)
C2A N1A C4A 125.3(4)
C3A C2A N1A 108.8(4)
C3A C2A H2A 125.6
N1A C2A H2A 125.6
C2A C3A N2A 101.9(4)
C2A C3A Pb1A 140.6(4)
N2A C3A Pb1A 117.1(3)
C1A N2A C3A 115.8(4)
C1A N2A C16A 120.0(4)
C3A N2A C16A 124.1(4)
C9A C4A C5A 124.1(5)
C9A C4A N1A 117.7(5)
C5A C4A N1A 118.2(5)
C6A C5A C4A 116.2(6)
C6A C5A C10A 121.2(6)
C4A C5A C10A 122.5(5)
C7A C6A C5A 121.5(7)
C7A C6A H6A 119.3
C5A C6A H6A 119.3
C6A C7A C8A 122.1(7)
C6A C7A H7A 119.0
C8A C7A H7A 119.0
C7A C8A C9A 118.9(7)
C7A C8A H8A 120.5
C9A C8A H8A 120.5
C4A C9A C8A 117.2(6)
C4A C9A C13A 123.3(6)
C8A C9A C13A 119.5(6)
C5A C10A C11A 110.5(6)
C5A C10A C12A 113.7(6)
C11A C10A C12A 111.0(9)
C5A C10A H10A 107.1
C11A C10A H10A 107.1
C12A C10A H10A 107.1
C10A C11A H11D 109.5
C10A C11A H11E 109.5
H11D C11A H11E 109.5
C10A C11A H11F 109.5
H11D C11A H11F 109.5
H11E C11A H11F 109.5
C10A C12A H12D 109.5
C10A C12A H12E 109.5
H12D C12A H12E 109.5
C10A C12A H12F 109.5
H12D C12A H12F 109.5
H12E C12A H12F 109.5
C9A C13A C14A 116.7(7)
C9A C13A C15A 108.9(7)
C14A C13A C15A 108.9(7)
C9A C13A H13A 107.3
C14A C13A H13A 107.3
C15A C13A H13A 107.3
C13A C14A H14D 109.5
C13A C14A H14E 109.5
H14D C14A H14E 109.5
C13A C14A H14F 109.5
H14D C14A H14F 109.5
H14E C14A H14F 109.5
C13A C15A H15D 109.5
C13A C15A H15E 109.5
H15D C15A H15E 109.5
C13A C15A H15F 109.5
H15D C15A H15F 109.5
H15E C15A H15F 109.5
C17A C16A C21A 122.5(5)
C17A C16A N2A 118.7(4)
C21A C16A N2A 118.8(4)
C16A C17A C18A 117.7(5)
C16A C17A C22A 121.1(5)
C18A C17A C22A 121.3(5)
C19A C18A C17A 121.3(5)
C19A C18A H18A 119.3
C17A C18A H18A 119.3
C18A C19A C20A 119.7(5)
C18A C19A H19A 120.1
C20A C19A H19A 120.1
C19A C20A C21A 121.3(5)
C19A C20A H20A 119.4
C21A C20A H20A 119.4
C20A C21A C16A 117.4(5)
C20A C21A C25A 120.8(5)
C16A C21A C25A 121.8(4)
C23A C22A C24A 111.0(5)
C23A C22A C17A 111.2(5)
C24A C22A C17A 112.7(5)
C23A C22A H22A 107.2
C24A C22A H22A 107.2
C17A C22A H22A 107.2
C22A C23A H23D 109.5
C22A C23A H23E 109.5
H23D C23A H23E 109.5
C22A C23A H23F 109.5
H23D C23A H23F 109.5
H23E C23A H23F 109.5
C22A C24A H24D 109.5
C22A C24A H24E 109.5
H24D C24A H24E 109.5
C22A C24A H24F 109.5
H24D C24A H24F 109.5
H24E C24A H24F 109.5
C21A C25A C27A 112.1(5)
C21A C25A C26A 110.9(5)
C27A C25A C26A 110.5(5)
C21A C25A H25A 107.7
C27A C25A H25A 107.7
C26A C25A H25A 107.7
C25A C26A H26D 109.5
C25A C26A H26E 109.5
H26D C26A H26E 109.5
C25A C26A H26F 109.5
H26D C26A H26F 109.5
H26E C26A H26F 109.5
C25A C27A H27D 109.5
C25A C27A H27E 109.5
H27D C27A H27E 109.5
C25A C27A H27F 109.5
H27D C27A H27F 109.5
H27E C27A H27F 109.5
N3A C28A N4A 101.6(4)
C28A N3A C29A 112.5(4)
C28A N3A C31A 124.3(4)
C29A N3A C31A 123.0(4)
C30A C29A N3A 108.7(4)
C30A C29A H29A 125.6
N3A C29A H29A 125.6
C29A C30A N4A 102.5(4)
C29A C30A Pb1A 129.3(3)
N4A C30A Pb1A 125.7(3)
C28A N4A C30A 114.7(4)
C28A N4A C43A 122.7(4)
C30A N4A C43A 122.6(4)
C36A C31A C32A 123.4(5)
C36A C31A N3A 118.2(5)
C32A C31A N3A 118.4(5)
C33A C32A C31A 116.7(7)
C33A C32A C37A 121.0(6)
C31A C32A C37A 122.2(5)
C34A C33A C32A 121.3(7)
C34A C33A H33A 119.4
C32A C33A H33A 119.4
C33A C34A C35A 121.8(6)
C33A C34A H34A 119.1
C35A C34A H34A 119.1
C34A C35A C36A 118.6(7)
C34A C35A H35A 120.7
C36A C35A H35A 120.7
C31A C36A C35A 118.2(6)
C31A C36A C40A 121.7(5)
C35A C36A C40A 120.2(6)
C38A C37A C32A 111.8(7)
C38A C37A C39A 112.8(9)
C32A C37A C39A 109.8(7)
C38A C37A H37A 107.4
C32A C37A H37A 107.4
C39A C37A H37A 107.4
C37A C38A H38D 109.5
C37A C38A H38E 109.5
H38D C38A H38E 109.5
C37A C38A H38F 109.5
H38D C38A H38F 109.5
H38E C38A H38F 109.5
C37A C39A H39D 109.5
C37A C39A H39E 109.5
H39D C39A H39E 109.5
C37A C39A H39F 109.5
H39D C39A H39F 109.5
H39E C39A H39F 109.5
C36A C40A C41A 115.8(6)
C36A C40A C42A 110.7(5)
C41A C40A C42A 109.3(6)
C36A C40A H40A 106.8
C41A C40A H40A 106.8
C42A C40A H40A 106.8
C40A C41A H41D 109.5
C40A C41A H41E 109.5
H41D C41A H41E 109.5
C40A C41A H41F 109.5
H41D C41A H41F 109.5
H41E C41A H41F 109.5
C40A C42A H42D 109.5
C40A C42A H42E 109.5
H42D C42A H42E 109.5
C40A C42A H42F 109.5
H42D C42A H42F 109.5
H42E C42A H42F 109.5
C44A C43A C48A 122.4(5)
C44A C43A N4A 119.1(4)
C48A C43A N4A 118.5(4)
C45A C44A C43A 117.4(5)
C45A C44A C49A 120.8(5)
C43A C44A C49A 121.8(5)
C46A C45A C44A 121.4(5)
C46A C45A H45A 119.3
C44A C45A H45A 119.3
C45A C46A C47A 120.5(5)
C45A C46A H46A 119.7
C47A C46A H46A 119.7
C46A C47A C48A 120.4(5)
C46A C47A H47A 119.8
C48A C47A H47A 119.8
C47A C48A C43A 117.8(5)
C47A C48A C52A 120.4(5)
C43A C48A C52A 121.7(5)
C50A C49A C51A 111.3(5)
C50A C49A C44A 113.4(5)
C51A C49A C44A 110.4(5)
C50A C49A H49A 107.1
C51A C49A H49A 107.1
C44A C49A H49A 107.1
C49A C50A H50D 109.5
C49A C50A H50E 109.5
H50D C50A H50E 109.5
C49A C50A H50F 109.5
H50D C50A H50F 109.5
H50E C50A H50F 109.5
C49A C51A H51D 109.5
C49A C51A H51E 109.5
H51D C51A H51E 109.5
C49A C51A H51F 109.5
H51D C51A H51F 109.5
H51E C51A H51F 109.5
C48A C52A C54A 110.5(5)
C48A C52A C53A 113.1(5)
C54A C52A C53A 110.1(4)
C48A C52A H52A 107.7
C54A C52A H52A 107.7
C53A C52A H52A 107.7
C52A C53A H53D 109.5
C52A C53A H53E 109.5
H53D C53A H53E 109.5
C52A C53A H53F 109.5
H53D C53A H53F 109.5
H53E C53A H53F 109.5
C52A C54A H54D 109.5
C52A C54A H54E 109.5
H54D C54A H54E 109.5
C52A C54A H54F 109.5
H54D C54A H54F 109.5
H54E C54A H54F 109.5
Si2A N5A Si1A 123.6(2)
Si2A N5A Pb1A 113.8(2)
Si1A N5A Pb1A 120.3(2)
N5A Si1A C55A 111.8(2)
N5A Si1A C56A 112.6(3)
C55A Si1A C56A 109.0(3)
N5A Si1A C57A 112.6(2)
C55A Si1A C57A 105.9(3)
C56A Si1A C57A 104.4(3)
Si1A C55A H55D 109.5
Si1A C55A H55E 109.5
H55D C55A H55E 109.5
Si1A C55A H55F 109.5
H55D C55A H55F 109.5
H55E C55A H55F 109.5
Si1A C56A H56D 109.5
Si1A C56A H56E 109.5
H56D C56A H56E 109.5
Si1A C56A H56F 109.5
H56D C56A H56F 109.5
H56E C56A H56F 109.5
Si1A C57A H57D 109.5
Si1A C57A H57E 109.5
H57D C57A H57E 109.5
Si1A C57A H57F 109.5
H57D C57A H57F 109.5
H57E C57A H57F 109.5
N5A Si2A C58A 112.0(3)
N5A Si2A C59A 115.3(3)
C58A Si2A C59A 103.7(3)
N5A Si2A C60A 113.8(3)
C58A Si2A C60A 107.0(4)
C59A Si2A C60A 104.2(3)
Si2A C58A H58D 109.5
Si2A C58A H58E 109.5
H58D C58A H58E 109.5
Si2A C58A H58F 109.5
H58D C58A H58F 109.5
H58E C58A H58F 109.5
Si2A C59A H59D 109.5
Si2A C59A H59E 109.5
H59D C59A H59E 109.5
Si2A C59A H59F 109.5
H59D C59A H59F 109.5
H59E C59A H59F 109.5
Si2A C60A H60D 109.5
Si2A C60A H60E 109.5
H60D C60A H60E 109.5
Si2A C60A H60F 109.5
H60D C60A H60F 109.5
H60E C60A H60F 109.5
O1R K1 O104 81.52(17)
O1R K1 O102 83.87(15)
O104 K1 O102 118.57(16)
O1R K1 O1S 168.5(2)
O104 K1 O1S 89.4(2)
O102 K1 O1S 94.34(18)
O1R K1 O101 99.23(16)
O104 K1 O101 179.19(15)
O102 K1 O101 61.89(15)
O1S K1 O101 89.9(2)
O1R K1 O106 91.07(16)
O104 K1 O106 119.06(16)
O102 K1 O106 120.55(16)
O1S K1 O106 99.60(16)
O101 K1 O106 60.68(15)
O1R K1 O105 94.72(15)
O104 K1 O105 61.29(15)
O102 K1 O105 178.58(14)
O1S K1 O105 87.07(17)
O101 K1 O105 118.26(15)
O106 K1 O105 59.22(15)
O1R K1 O103 86.25(17)
O104 K1 O103 60.55(16)
O102 K1 O103 59.19(16)
O1S K1 O103 83.08(17)
O101 K1 O103 119.75(16)
O106 K1 O103 177.32(14)
O105 K1 O103 120.96(16)
O1R K1 C1R 21.02(18)
O104 K1 C1R 83.6(2)
O102 K1 C1R 101.21(18)
O1S K1 C1R 164.4(2)
O101 K1 C1R 97.0(2)
O106 K1 C1R 72.08(19)
O105 K1 C1R 77.37(17)
O103 K1 C1R 105.3(2)
C112 O101 C101 112.7(6)
C112 O101 K1 114.9(4)
C101 O101 K1 112.7(4)
C102 O102 C103 111.5(6)
C102 O102 K1 113.3(4)
C103 O102 K1 119.3(4)
C104 O103 C105 112.6(7)
C104 O103 K1 113.2(5)
C105 O103 K1 110.7(4)
C106 O104 C107 113.0(6)
C106 O104 K1 116.5(5)
C107 O104 K1 114.7(4)
C108 O105 C109 113.4(6)
C108 O105 K1 112.4(4)
C109 O105 K1 115.5(4)
C110 O106 C111 113.5(6)
C110 O106 K1 117.6(4)
C111 O106 K1 113.8(4)
O101 C101 C102 110.2(5)
O101 C101 H10B 109.6
C102 C101 H10B 109.6
O101 C101 H10C 109.6
C102 C101 H10C 109.6
H10B C101 H10C 108.1
O102 C102 C101 109.3(6)
O102 C102 H10D 109.8
C101 C102 H10D 109.8
O102 C102 H10E 109.8
C101 C102 H10E 109.8
H10D C102 H10E 108.3
O102 C103 C104 108.7(6)
O102 C103 H10F 110.0
C104 C103 H10F 110.0
O102 C103 H10G 110.0
C104 C103 H10G 110.0
H10F C103 H10G 108.3
O103 C104 C103 108.6(7)
O103 C104 H10H 110.0
C103 C104 H10H 110.0
O103 C104 H10I 110.0
C103 C104 H10I 110.0
H10H C104 H10I 108.3
O103 C105 C106 108.5(7)
O103 C105 H10J 110.0
C106 C105 H10J 110.0
O103 C105 H10K 110.0
C106 C105 H10K 110.0
H10J C105 H10K 108.4
O104 C106 C105 109.0(7)
O104 C106 H10L 109.9
C105 C106 H10L 109.9
O104 C106 H10M 109.9
C105 C106 H10M 109.9
H10L C106 H10M 108.3
O104 C107 C108 108.8(6)
O104 C107 H10N 109.9
C108 C107 H10N 109.9
O104 C107 H10O 109.9
C108 C107 H10O 109.9
H10N C107 H10O 108.3
O105 C108 C107 111.0(6)
O105 C108 H10P 109.4
C107 C108 H10P 109.4
O105 C108 H10Q 109.4
C107 C108 H10Q 109.4
H10P C108 H10Q 108.0
O105 C109 C110 109.0(6)
O105 C109 H10R 109.9
C110 C109 H10R 109.9
O105 C109 H10S 109.9
C110 C109 H10S 109.9
H10R C109 H10S 108.3
O106 C110 C109 109.8(6)
O106 C110 H11G 109.7
C109 C110 H11G 109.7
O106 C110 H11H 109.7
C109 C110 H11H 109.7
H11G C110 H11H 108.2
O106 C111 C112 110.6(7)
O106 C111 H11I 109.5
C112 C111 H11I 109.5
O106 C111 H11J 109.5
C112 C111 H11J 109.5
H11I C111 H11J 108.1
O101 C112 C111 109.9(6)
O101 C112 H11K 109.7
C111 C112 H11K 109.7
O101 C112 H11L 109.7
C111 C112 H11L 109.7
H11K C112 H11L 108.2
O1U K2 O1T 156.5(2)
O1U K2 O202 81.68(17)
O1T K2 O202 101.82(19)
O1U K2 O204 85.07(17)
O1T K2 O204 72.8(2)
O202 K2 O204 119.08(18)
O1U K2 O206 94.26(16)
O1T K2 O206 103.40(19)
O202 K2 O206 120.79(18)
O204 K2 O206 119.32(15)
O1U K2 O201 98.64(17)
O1T K2 O201 103.4(2)
O202 K2 O201 61.54(19)
O204 K2 O201 176.28(15)
O206 K2 O201 60.85(16)
O1U K2 O205 101.30(15)
O1T K2 O205 75.36(17)
O202 K2 O205 177.01(15)
O204 K2 O205 61.29(14)
O206 K2 O205 59.47(14)
O201 K2 O205 117.88(16)
O1U K2 O203 85.07(18)
O1T K2 O203 77.3(2)
O202 K2 O203 59.01(19)
O204 K2 O203 60.77(16)
O206 K2 O203 179.32(16)
O201 K2 O203 119.11(18)
O205 K2 O203 120.77(16)
O1U K2 C1U 21.72(17)
O1T K2 C1U 155.2(3)
O202 K2 C1U 100.0(2)
O204 K2 C1U 86.3(2)
O206 K2 C1U 74.89(18)
O201 K2 C1U 97.2(2)
O205 K2 C1U 82.98(19)
O203 K2 C1U 104.5(2)
C212 O201 C201 113.1(7)
C212 O201 K2 112.2(5)
C201 O201 K2 111.5(5)
C203 O202 C202 112.0(8)
C203 O202 K2 121.0(6)
C202 O202 K2 115.7(5)
C204 O203 C205 112.6(8)
C204 O203 K2 111.9(5)
C205 O203 K2 110.2(4)
C206 O204 C207 112.1(6)
C206 O204 K2 115.3(5)
C207 O204 K2 114.1(4)
C209 O205 C208 112.8(5)
C209 O205 K2 114.0(4)
C208 O205 K2 111.9(3)
C210 O206 C211 113.7(6)
C210 O206 K2 118.5(4)
C211 O206 K2 115.8(4)
O201 C201 C202 111.4(7)
O201 C201 H20B 109.4
C202 C201 H20B 109.4
O201 C201 H20C 109.4
C202 C201 H20C 109.4
H20B C201 H20C 108.0
O202 C202 C201 109.2(8)
O202 C202 H20D 109.8
C201 C202 H20D 109.8
O202 C202 H20E 109.8
C201 C202 H20E 109.8
H20D C202 H20E 108.3
O202 C203 C204 107.3(7)
O202 C203 H20F 110.2
C204 C203 H20F 110.2
O202 C203 H20G 110.2
C204 C203 H20G 110.2
H20F C203 H20G 108.5
O203 C204 C203 109.4(8)
O203 C204 H20H 109.8
C203 C204 H20H 109.8
O203 C204 H20I 109.8
C203 C204 H20I 109.8
H20H C204 H20I 108.3
O203 C205 C206 108.2(7)
O203 C205 H20J 110.1
C206 C205 H20J 110.1
O203 C205 H20K 110.1
C206 C205 H20K 110.1
H20J C205 H20K 108.4
O204 C206 C205 108.8(7)
O204 C206 H20L 109.9
C205 C206 H20L 109.9
O204 C206 H20M 109.9
C205 C206 H20M 109.9
H20L C206 H20M 108.3
O204 C207 C208 109.2(5)
O204 C207 H20N 109.8
C208 C207 H20N 109.8
O204 C207 H20O 109.8
C208 C207 H20O 109.8
H20N C207 H20O 108.3
O205 C208 C207 110.2(5)
O205 C208 H20P 109.6
C207 C208 H20P 109.6
O205 C208 H20Q 109.6
C207 C208 H20Q 109.6
H20P C208 H20Q 108.1
O205 C209 C210 110.1(6)
O205 C209 H20R 109.6
C210 C209 H20R 109.6
O205 C209 H20S 109.6
C210 C209 H20S 109.6
H20R C209 H20S 108.2
O206 C210 C209 109.6(6)
O206 C210 H21A 109.7
C209 C210 H21A 109.7
O206 C210 H21B 109.7
C209 C210 H21B 109.7
H21A C210 H21B 108.2
O206 C211 C212 109.9(7)
O206 C211 H21C 109.7
C212 C211 H21C 109.7
O206 C211 H21D 109.7
C212 C211 H21D 109.7
H21C C211 H21D 108.2
O201 C212 C211 110.8(7)
O201 C212 H21E 109.5
C211 C212 H21E 109.5
O201 C212 H21F 109.5
C211 C212 H21F 109.5
H21E C212 H21F 108.1
C1R O1R C4R 110.6(6)
C1R O1R K1 113.3(5)
C4R O1R K1 133.4(5)
O1R C1R C2R 106.3(7)
O1R C1R K1 45.7(4)
C2R C1R K1 146.0(8)
O1R C1R H1R1 110.5
C2R C1R H1R1 110.5
K1 C1R H1R1 99.3
O1R C1R H1R2 110.5
C2R C1R H1R2 110.5
K1 C1R H1R2 73.2
H1R1 C1R H1R2 108.7
C3R C2R C1R 110.9(8)
C3R C2R H2R1 109.5
C1R C2R H2R1 109.5
C3R C2R H2R2 109.5
C1R C2R H2R2 109.5
H2R1 C2R H2R2 108.0
C2R C3R C4R 105.1(7)
C2R C3R H3R1 110.7
C4R C3R H3R1 110.7
C2R C3R H3R2 110.7
C4R C3R H3R2 110.7
H3R1 C3R H3R2 108.8
O1R C4R C3R 106.5(7)
O1R C4R H4R1 110.4
C3R C4R H4R1 110.4
O1R C4R H4R2 110.4
C3R C4R H4R2 110.4
H4R1 C4R H4R2 108.6
C1S O1S C4S 112.4(7)
C1S O1S K1 125.1(5)
C4S O1S K1 120.2(5)
O1S C1S C2S 107.1(9)
O1S C1S H1S1 110.3
C2S C1S H1S1 110.3
O1S C1S H1S2 110.3
C2S C1S H1S2 110.3
H1S1 C1S H1S2 108.5
C1S C2S C3S 104.4(8)
C1S C2S H2S1 110.9
C3S C2S H2S1 110.9
C1S C2S H2S2 110.9
C3S C2S H2S2 110.9
H2S1 C2S H2S2 108.9
C4S C3S C2S 102.4(8)
C4S C3S H3S1 111.3
C2S C3S H3S1 111.3
C4S C3S H3S2 111.3
C2S C3S H3S2 111.3
H3S1 C3S H3S2 109.2
O1S C4S C3S 105.0(7)
O1S C4S H4S1 110.7
C3S C4S H4S1 110.7
O1S C4S H4S2 110.7
C3S C4S H4S2 110.7
H4S1 C4S H4S2 108.8
C1T O1T C4T 104.6(8)
C1T O1T K2 121.2(6)
C4T O1T K2 115.7(7)
C2T C1T O1T 102.5(10)
C2T C1T H1T1 111.3
O1T C1T H1T1 111.3
C2T C1T H1T2 111.3
O1T C1T H1T2 111.3
H1T1 C1T H1T2 109.2
C1T C2T C3T 105.5(9)
C1T C2T H2T1 110.6
C3T C2T H2T1 110.6
C1T C2T H2T2 110.6
C3T C2T H2T2 110.6
H2T1 C2T H2T2 108.8
C4T C3T C2T 103.7(11)
C4T C3T H3T1 111.0
C2T C3T H3T1 111.0
C4T C3T H3T2 111.0
C2T C3T H3T2 111.0
H3T1 C3T H3T2 109.0
C3T C4T O1T 107.5(10)
C3T C4T H4T1 110.2
O1T C4T H4T1 110.2
C3T C4T H4T2 110.2
O1T C4T H4T2 110.2
H4T1 C4T H4T2 108.5
C1U O1U C4U 110.7(7)
C1U O1U K2 110.0(5)
C4U O1U K2 138.4(5)
O1U C1U C2U 106.7(7)
O1U C1U K2 48.3(4)
C2U C1U K2 154.0(7)
O1U C1U H1U1 110.4
C2U C1U H1U1 110.4
K2 C1U H1U1 78.5
O1U C1U H1U2 110.4
C2U C1U H1U2 110.4
K2 C1U H1U2 88.4
H1U1 C1U H1U2 108.6
C3U C2U C1U 110.0(8)
C3U C2U H2U1 109.7
C1U C2U H2U1 109.7
C3U C2U H2U2 109.7
C1U C2U H2U2 109.7
H2U1 C2U H2U2 108.2
C2U C3U C4U 105.1(8)
C2U C3U H3U1 110.7
C4U C3U H3U1 110.7
C2U C3U H3U2 110.7
C4U C3U H3U2 110.7
H3U1 C3U H3U2 108.8
O1U C4U C3U 107.2(8)
O1U C4U H4U1 110.3
C3U C4U H4U1 110.3
O1U C4U H4U2 110.3
C3U C4U H4U2 110.3
H4U1 C4U H4U2 108.5
C1Q O1Q C4Q 110.8(12)
O1Q C1Q C2Q 102.7(12)
O1Q C1Q H1Q1 111.2
C2Q C1Q H1Q1 111.2
O1Q C1Q H1Q2 111.2
C2Q C1Q H1Q2 111.2
H1Q1 C1Q H1Q2 109.1
C3Q C2Q C1Q 103.5(11)
C3Q C2Q H2Q1 111.1
C1Q C2Q H2Q1 111.1
C3Q C2Q H2Q2 111.1
C1Q C2Q H2Q2 111.1
H2Q1 C2Q H2Q2 109.0
C2Q C3Q C4Q 101.7(12)
C2Q C3Q H3Q1 111.4
C4Q C3Q H3Q1 111.4
C2Q C3Q H3Q2 111.4
C4Q C3Q H3Q2 111.4
H3Q1 C3Q H3Q2 109.3
O1Q C4Q C3Q 107.2(12)
O1Q C4Q H4Q1 110.3
C3Q C4Q H4Q1 110.3
O1Q C4Q H4Q2 110.3
C3Q C4Q H4Q2 110.3
H4Q1 C4Q H4Q2 108.5
C1P O1P C4P 109.9(15)
O1P C1P C2P 101.4(15)
O1P C1P H1P1 111.5
C2P C1P H1P1 111.5
O1P C1P H1P2 111.5
C2P C1P H1P2 111.5
H1P1 C1P H1P2 109.3
C3P C2P C1P 111.1(14)
C3P C2P H2P1 109.4
C1P C2P H2P1 109.4
C3P C2P H2P2 109.4
C1P C2P H2P2 109.4
H2P1 C2P H2P2 108.0
C4P C3P C2P 106.0(18)
C4P C3P H3P1 110.5
C2P C3P H3P1 110.5
C4P C3P H3P2 110.5
C2P C3P H3P2 110.5
H3P1 C3P H3P2 108.7
C3P C4P O1P 110.1(16)
C3P C4P H4P1 109.6
O1P C4P H4P1 109.6
C3P C4P H4P2 109.6
O1P C4P H4P2 109.6
H4P1 C4P H4P2 108.1

loop_
_geom_bond_atom_site_label_1
_geom_bond_atom_site_label_2
_geom_bond_distance
Pb1 N5 2.333(4)
Pb1 C30 2.339(5)
Pb1 C3 2.362(5)
C1 N1 1.368(6)
C1 N2 1.368(6)
N1 C2 1.397(6)
N1 C4 1.440(6)
C2 C3 1.362(6)
C2 H2 0.9500
C3 N2 1.422(6)
N2 C16 1.440(5)
C4 C9 1.375(8)
C4 C5 1.410(8)
C5 C6 1.402(8)
C5 C10 1.502(9)
C6 C7 1.375(10)
C6 H6 0.9500
C7 C8 1.344(10)
C7 H7 0.9500
C8 C9 1.412(9)
C8 H8 0.9500
C9 C13 1.515(10)
C10 C12 1.479(10)
C10 C11 1.536(10)
C10 H10 1.0000
C11 H11A 0.9800
C11 H11B 0.9800
C11 H11C 0.9800
C12 H12A 0.9800
C12 H12B 0.9800
C12 H12C 0.9800
C13 C14 1.522(11)
C13 C15 1.538(11)
C13 H13 1.0000
C14 H14A 0.9800
C14 H14B 0.9800
C14 H14C 0.9800
C15 H15A 0.9800
C15 H15B 0.9800
C15 H15C 0.9800
C16 C17 1.388(7)
C16 C21 1.416(6)
C17 C18 1.394(7)
C17 C22 1.510(7)
C18 C19 1.382(7)
C18 H18 0.9500
C19 C20 1.379(7)
C19 H19 0.9500
C20 C21 1.382(7)
C20 H20 0.9500
C21 C25 1.504(7)
C22 C23 1.499(8)
C22 C24 1.515(8)
C22 H22 1.0000
C23 H23A 0.9800
C23 H23B 0.9800
C23 H23C 0.9800
C24 H24A 0.9800
C24 H24B 0.9800
C24 H24C 0.9800
C25 C27 1.516(7)
C25 C26 1.523(8)
C25 H25 1.0000
C26 H26A 0.9800
C26 H26B 0.9800
C26 H26C 0.9800
C27 H27A 0.9800
C27 H27B 0.9800
C27 H27C 0.9800
C28 N3 1.361(7)
C28 N4 1.367(6)
N3 C29 1.390(6)
N3 C31 1.467(7)
C29 C30 1.341(7)
C29 H29 0.9500
C30 N4 1.419(6)
N4 C43 1.437(6)
C31 C36 1.387(8)
C31 C32 1.396(9)
C32 C33 1.398(8)
C32 C37 1.499(9)
C33 C34 1.361(11)
C33 H33 0.9500
C34 C35 1.355(12)
C34 H34 0.9500
C35 C36 1.408(10)
C35 H35 0.9500
C36 C40 1.493(12)
C37 C39 1.531(9)
C37 C38 1.531(9)
C37 H37 1.0000
C38 H38A 0.9800
C38 H38B 0.9800
C38 H38C 0.9800
C39 H39A 0.9800
C39 H39B 0.9800
C39 H39C 0.9800
C40 C42 1.509(14)
C40 C41 1.558(12)
C40 H40 1.0000
C41 H41A 0.9800
C41 H41B 0.9800
C41 H41C 0.9800
C42 H42A 0.9800
C42 H42B 0.9800
C42 H42C 0.9800
C43 C48 1.391(7)
C43 C44 1.402(6)
C44 C45 1.397(7)
C44 C49 1.509(7)
C45 C46 1.382(8)
C45 H45 0.9500
C46 C47 1.374(8)
C46 H46 0.9500
C47 C48 1.395(8)
C47 H47 0.9500
C48 C52 1.529(7)
C49 C50 1.532(8)
C49 C51 1.533(7)
C49 H49 1.0000
C50 H50A 0.9800
C50 H50B 0.9800
C50 H50C 0.9800
C51 H51A 0.9800
C51 H51B 0.9800
C51 H51C 0.9800
C52 C54 1.514(9)
C52 C53 1.539(9)
C52 H52 1.0000
C53 H53A 0.9800
C53 H53B 0.9800
C53 H53C 0.9800
C54 H54A 0.9800
C54 H54B 0.9800
C54 H54C 0.9800
N5 Si1 1.699(5)
N5 Si2 1.712(5)
Si1 C56 1.875(7)
Si1 C55 1.879(8)
Si1 C57 1.898(8)
C55 H55A 0.9800
C55 H55B 0.9800
C55 H55C 0.9800
C56 H56A 0.9800
C56 H56B 0.9800
C56 H56C 0.9800
C57 H57A 0.9800
C57 H57B 0.9800
C57 H57C 0.9800
Si2 C58 1.858(7)
Si2 C60 1.886(6)
Si2 C59 1.891(6)
C58 H58A 0.9800
C58 H58B 0.9800
C58 H58C 0.9800
C59 H59A 0.9800
C59 H59B 0.9800
C59 H59C 0.9800
C60 H60A 0.9800
C60 H60B 0.9800
C60 H60C 0.9800
Pb1A C30A 2.330(5)
Pb1A N5A 2.339(4)
Pb1A C3A 2.368(5)
C1A N1A 1.365(6)
C1A N2A 1.369(6)
N1A C2A 1.398(6)
N1A C4A 1.441(7)
C2A C3A 1.367(7)
C2A H2A 0.9500
C3A N2A 1.414(6)
N2A C16A 1.436(6)
C4A C9A 1.380(8)
C4A C5A 1.398(8)
C5A C6A 1.390(8)
C5A C10A 1.492(9)
C6A C7A 1.356(10)
C6A H6A 0.9500
C7A C8A 1.378(10)
C7A H7A 0.9500
C8A C9A 1.422(9)
C8A H8A 0.9500
C9A C13A 1.505(10)
C10A C11A 1.507(10)
C10A C12A 1.511(10)
C10A H10A 1.0000
C11A H11D 0.9800
C11A H11E 0.9800
C11A H11F 0.9800
C12A H12D 0.9800
C12A H12E 0.9800
C12A H12F 0.9800
C13A C14A 1.532(10)
C13A C15A 1.543(12)
C13A H13A 1.0000
C14A H14D 0.9800
C14A H14E 0.9800
C14A H14F 0.9800
C15A H15D 0.9800
C15A H15E 0.9800
C15A H15F 0.9800
C16A C17A 1.388(7)
C16A C21A 1.400(7)
C17A C18A 1.388(7)
C17A C22A 1.518(7)
C18A C19A 1.379(8)
C18A H18A 0.9500
C19A C20A 1.380(8)
C19A H19A 0.9500
C20A C21A 1.390(7)
C20A H20A 0.9500
C21A C25A 1.512(7)
C22A C23A 1.514(10)
C22A C24A 1.516(9)
C22A H22A 1.0000
C23A H23D 0.9800
C23A H23E 0.9800
C23A H23F 0.9800
C24A H24D 0.9800
C24A H24E 0.9800
C24A H24F 0.9800
C25A C27A 1.516(8)
C25A C26A 1.539(9)
C25A H25A 1.0000
C26A H26D 0.9800
C26A H26E 0.9800
C26A H26F 0.9800
C27A H27D 0.9800
C27A H27E 0.9800
C27A H27F 0.9800
C28A N3A 1.354(6)
C28A N4A 1.363(6)
N3A C29A 1.391(6)
N3A C31A 1.447(6)
C29A C30A 1.350(7)
C29A H29A 0.9500
C30A N4A 1.419(6)
N4A C43A 1.435(6)
C31A C36A 1.373(8)
C31A C32A 1.408(8)
C32A C33A 1.382(9)
C32A C37A 1.507(10)
C33A C34A 1.363(11)
C33A H33A 0.9500
C34A C35A 1.393(10)
C34A H34A 0.9500
C35A C36A 1.409(8)
C35A H35A 0.9500
C36A C40A 1.520(9)
C37A C38A 1.495(12)
C37A C39A 1.528(11)
C37A H37A 1.0000
C38A H38D 0.9800
C38A H38E 0.9800
C38A H38F 0.9800
C39A H39D 0.9800
C39A H39E 0.9800
C39A H39F 0.9800
C40A C41A 1.528(9)
C40A C42A 1.539(9)
C40A H40A 1.0000
C41A H41D 0.9800
C41A H41E 0.9800
C41A H41F 0.9800
C42A H42D 0.9800
C42A H42E 0.9800
C42A H42F 0.9800
C43A C44A 1.400(7)
C43A C48A 1.399(7)
C44A C45A 1.385(7)
C44A C49A 1.524(7)
C45A C46A 1.378(8)
C45A H45A 0.9500
C46A C47A 1.382(8)
C46A H46A 0.9500
C47A C48A 1.396(7)
C47A H47A 0.9500
C48A C52A 1.508(7)
C49A C50A 1.520(8)
C49A C51A 1.521(8)
C49A H49A 1.0000
C50A H50D 0.9800
C50A H50E 0.9800
C50A H50F 0.9800
C51A H51D 0.9800
C51A H51E 0.9800
C51A H51F 0.9800
C52A C54A 1.533(8)
C52A C53A 1.536(7)
C52A H52A 1.0000
C53A H53D 0.9800
C53A H53E 0.9800
C53A H53F 0.9800
C54A H54D 0.9800
C54A H54E 0.9800
C54A H54F 0.9800
N5A Si2A 1.701(5)
N5A Si1A 1.714(4)
Si1A C55A 1.869(6)
Si1A C56A 1.871(6)
Si1A C57A 1.888(6)
C55A H55D 0.9800
C55A H55E 0.9800
C55A H55F 0.9800
C56A H56D 0.9800
C56A H56E 0.9800
C56A H56F 0.9800
C57A H57D 0.9800
C57A H57E 0.9800
C57A H57F 0.9800
Si2A C58A 1.876(7)
Si2A C59A 1.887(7)
Si2A C60A 1.888(7)
C58A H58D 0.9800
C58A H58E 0.9800
C58A H58F 0.9800
C59A H59D 0.9800
C59A H59E 0.9800
C59A H59F 0.9800
C60A H60D 0.9800
C60A H60E 0.9800
C60A H60F 0.9800
K1 O1R 2.718(5)
K1 O104 2.739(4)
K1 O102 2.746(4)
K1 O1S 2.746(5)
K1 O101 2.759(4)
K1 O106 2.790(4)
K1 O105 2.809(4)
K1 O103 2.861(5)
K1 C1R 3.490(9)
O101 C112 1.396(9)
O101 C101 1.452(8)
O102 C102 1.409(8)
O102 C103 1.419(9)
O103 C104 1.402(10)
O103 C105 1.443(9)
O104 C106 1.397(9)
O104 C107 1.429(8)
O105 C108 1.395(9)
O105 C109 1.422(8)
O106 C110 1.382(8)
O106 C111 1.436(9)
C101 C102 1.455(10)
C101 H10B 0.9900
C101 H10C 0.9900
C102 H10D 0.9900
C102 H10E 0.9900
C103 C104 1.493(11)
C103 H10F 0.9900
C103 H10G 0.9900
C104 H10H 0.9900
C104 H10I 0.9900
C105 C106 1.482(12)
C105 H10J 0.9900
C105 H10K 0.9900
C106 H10L 0.9900
C106 H10M 0.9900
C107 C108 1.476(10)
C107 H10N 0.9900
C107 H10O 0.9900
C108 H10P 0.9900
C108 H10Q 0.9900
C109 C110 1.485(10)
C109 H10R 0.9900
C109 H10S 0.9900
C110 H11G 0.9900
C110 H11H 0.9900
C111 C112 1.450(11)
C111 H11I 0.9900
C111 H11J 0.9900
C112 H11K 0.9900
C112 H11L 0.9900
K2 O1U 2.706(5)
K2 O1T 2.732(7)
K2 O202 2.742(5)
K2 O204 2.748(5)
K2 O206 2.779(5)
K2 O201 2.805(5)
K2 O205 2.818(4)
K2 O203 2.849(5)
K2 C1U 3.406(9)
O201 C212 1.398(10)
O201 C201 1.447(10)
O202 C203 1.413(11)
O202 C202 1.418(10)
O203 C204 1.396(10)
O203 C205 1.438(10)
O204 C206 1.403(8)
O204 C207 1.414(8)
O205 C209 1.417(7)
O205 C208 1.423(7)
O206 C210 1.419(9)
O206 C211 1.426(9)
C201 C202 1.459(13)
C201 H20B 0.9900
C201 H20C 0.9900
C202 H20D 0.9900
C202 H20E 0.9900
C203 C204 1.502(13)
C203 H20F 0.9900
C203 H20G 0.9900
C204 H20H 0.9900
C204 H20I 0.9900
C205 C206 1.474(12)
C205 H20J 0.9900
C205 H20K 0.9900
C206 H20L 0.9900
C206 H20M 0.9900
C207 C208 1.469(10)
C207 H20N 0.9900
C207 H20O 0.9900
C208 H20P 0.9900
C208 H20Q 0.9900
C209 C210 1.469(10)
C209 H20R 0.9900
C209 H20S 0.9900
C210 H21A 0.9900
C210 H21B 0.9900
C211 C212 1.477(12)
C211 H21C 0.9900
C211 H21D 0.9900
C212 H21E 0.9900
C212 H21F 0.9900
O1R C1R 1.363(9)
O1R C4R 1.405(9)
C1R C2R 1.455(11)
C1R H1R1 0.9900
C1R H1R2 0.9900
C2R C3R 1.363(11)
C2R H2R1 0.9900
C2R H2R2 0.9900
C3R C4R 1.498(10)
C3R H3R1 0.9900
C3R H3R2 0.9900
C4R H4R1 0.9900
C4R H4R2 0.9900
O1S C1S 1.371(10)
O1S C4S 1.393(9)
C1S C2S 1.454(13)
C1S H1S1 0.9900
C1S H1S2 0.9900
C2S C3S 1.502(13)
C2S H2S1 0.9900
C2S H2S2 0.9900
C3S C4S 1.492(12)
C3S H3S1 0.9900
C3S H3S2 0.9900
C4S H4S1 0.9900
C4S H4S2 0.9900
O1T C1T 1.395(10)
O1T C4T 1.427(12)
C1T C2T 1.386(12)
C1T H1T1 0.9900
C1T H1T2 0.9900
C2T C3T 1.540(15)
C2T H2T1 0.9900
C2T H2T2 0.9900
C3T C4T 1.328(14)
C3T H3T1 0.9900
C3T H3T2 0.9900
C4T H4T1 0.9900
C4T H4T2 0.9900
O1U C1U 1.341(9)
O1U C4U 1.411(10)
C1U C2U 1.458(11)
C1U H1U1 0.9900
C1U H1U2 0.9900
C2U C3U 1.377(12)
C2U H2U1 0.9900
C2U H2U2 0.9900
C3U C4U 1.468(12)
C3U H3U1 0.9900
C3U H3U2 0.9900
C4U H4U1 0.9900
C4U H4U2 0.9900
O1Q C1Q 1.355(14)
O1Q C4Q 1.427(17)
C1Q C2Q 1.520(15)
C1Q H1Q1 0.9900
C1Q H1Q2 0.9900
C2Q C3Q 1.470(15)
C2Q H2Q1 0.9900
C2Q H2Q2 0.9900
C3Q C4Q 1.472(16)
C3Q H3Q1 0.9900
C3Q H3Q2 0.9900
C4Q H4Q1 0.9900
C4Q H4Q2 0.9900
O1P C1P 1.362(16)
O1P C4P 1.456(17)
C1P C2P 1.54(2)
C1P H1P1 0.9900
C1P H1P2 0.9900
C2P C3P 1.38(2)
C2P H2P1 0.9900
C2P H2P2 0.9900
C3P C4P 1.359(18)
C3P H3P1 0.9900
C3P H3P2 0.9900
C4P H4P1 0.9900
C4P H4P2 0.9900
